data_1550073
loop_
_publ_author_name
'Le Roy, Jennifer J.'
'Cremers, Jonathan'
'Thomlinson, Isabel A.'
'Slota, Michael'
'Myers, William K.'
'Horton, Peter H.'
'Coles, Simon J.'
'Anderson, Harry L.'
'Bogani, Lapo'

_publ_section_title
;
 Tailored homo- and hetero- lanthanide porphyrin dimers: a synthetic
 strategy for integrating multiple spintronic functionalities into a
 single molecule.
;
_journal_issue 45
_journal_name_full 'Chemical science'
_journal_page_first 8474
_journal_page_last 8481
_journal_paper_doi 10.1039/c8sc03762k
_journal_volume 9
_journal_year 2018
_chemical_formula_moiety 'C156 H212 Co2 N8 O18 P6 Si2 Tb2'
_chemical_formula_sum 'C156 H212 Co2 N8 O18 P6 Si2 Tb2'
_chemical_formula_weight 3165.02
_space_group_crystal_system triclinic
_space_group_IT_number 2
_space_group_name_Hall '-P 1'
_space_group_name_H-M_alt 'P -1'
_symmetry_space_group_name_Hall '-P 1'
_symmetry_space_group_name_H-M 'P -1'
_atom_sites_solution_hydrogens geom
_atom_sites_solution_primary dual
_audit_creation_date 2017-06-14
_audit_creation_method
;
Olex2 1.2-alpha
(compiled 2017.06.07 svn.r3419 for OlexSys, GUI svn.r5353)
;
_audit_update_record
;
2017-07-27 deposited with the CCDC.
2018-10-18 downloaded from the CCDC.
;
_cell_angle_alpha 75.0610(10)
_cell_angle_beta 86.2080(10)
_cell_angle_gamma 71.1390(10)
_cell_formula_units_Z 1
_cell_length_a 10.30820(10)
_cell_length_b 14.6723(2)
_cell_length_c 27.9524(5)
_cell_measurement_reflns_used 38803
_cell_measurement_temperature 100(2)
_cell_measurement_theta_max 29.2210
_cell_measurement_theta_min 2.2050
_cell_volume 3864.76(10)
_computing_cell_refinement 'CrysAlisPro 1.171.39.9g (Rigaku OD, 2015)'
_computing_data_collection 'CrysAlisPro 1.171.39.9g (Rigaku OD, 2015)'
_computing_data_reduction 'CrysAlisPro 1.171.39.9g (Rigaku OD, 2015)'
_computing_molecular_graphics 'Olex2 (Dolomanov et al., 2009)'
_computing_publication_material 'Olex2 (Dolomanov et al., 2009)'
_computing_structure_refinement 'ShelXL (Sheldrick, 2015)'
_computing_structure_solution 'ShelXT (Sheldrick, 2015)'
_diffrn_ambient_environment N~2~
_diffrn_ambient_temperature 100(2)
_diffrn_detector 'CCD area detector'
_diffrn_detector_area_resol_mean 28.5714
_diffrn_detector_type 'Rigaku HG Saturn724+ (2x2 bin mode)'
_diffrn_measured_fraction_theta_full 0.999
_diffrn_measured_fraction_theta_max 0.999
_diffrn_measurement_details
;
List of Runs (angles in degrees, time in seconds):

  # Type    Start    End  Width  t~exp~   \w     \q     \k     \f   Frames
#--------------------------------------------------------------------------
  1  \w   -109.00  21.00   1.00   35.00    --  -19.60 -72.00-120.00  130
  2  \w   -109.00  21.00   1.00   35.00    --  -19.60 -72.00   0.00  130
  3  \w   -109.00  21.00   1.00   35.00    --  -19.60 -72.00  90.00  130
  4  \w    -58.00  70.00   1.00   35.00    --  -19.60  57.00   0.00  128
  5  \w    -58.00  70.00   1.00   35.00    --  -19.60  57.00 -90.00  128
  6  \w   -109.00  19.00   1.00   35.00    --  -19.60 -57.00 150.00  128
  7  \w    -60.00  70.00   1.00   35.00    --  -19.60  72.00-120.00  130
  8  \w    -60.00   1.00   1.00   35.00    --  -19.60  72.00 150.00   61
  9  \w    -58.00  70.00   1.00   35.00    --  -19.60  57.00 120.00  128
;
_diffrn_measurement_device 'four-circle \k goniometer'
_diffrn_measurement_device_type
'Rigaku FRE+ equipped with HF Varimax confocal mirrors and an AFC12 goniometer and HG Saturn 724+ detector'
_diffrn_measurement_method 'profile data from \w-scans'
_diffrn_measurement_specimen_support 'MiTeGen MicroLoop'
_diffrn_orient_matrix_type 'CrysAlisPro convention (1999,Acta A55,543-557)'
_diffrn_orient_matrix_UB_11 -0.0013722000
_diffrn_orient_matrix_UB_12 0.0501913000
_diffrn_orient_matrix_UB_13 -0.0047937000
_diffrn_orient_matrix_UB_21 -0.0050128000
_diffrn_orient_matrix_UB_22 -0.0027773000
_diffrn_orient_matrix_UB_23 0.0257346000
_diffrn_orient_matrix_UB_31 0.0725401000
_diffrn_orient_matrix_UB_32 -0.0160456000
_diffrn_orient_matrix_UB_33 0.0021833000
_diffrn_radiation_collimation 0.2
_diffrn_radiation_monochromator 'Confocal mirrors, HF Varimax'
_diffrn_radiation_probe x-ray
_diffrn_radiation_type MoK\a
_diffrn_radiation_wavelength 0.71075
_diffrn_radiation_xray_symbol K-L~3~
_diffrn_reflns_av_R_equivalents 0.0515
_diffrn_reflns_av_unetI/netI 0.0393
_diffrn_reflns_Laue_measured_fraction_full 0.999
_diffrn_reflns_Laue_measured_fraction_max 0.999
_diffrn_reflns_limit_h_max 13
_diffrn_reflns_limit_h_min -13
_diffrn_reflns_limit_k_max 19
_diffrn_reflns_limit_k_min -19
_diffrn_reflns_limit_l_max 36
_diffrn_reflns_limit_l_min -36
_diffrn_reflns_number 85977
_diffrn_reflns_point_group_measured_fraction_full 0.999
_diffrn_reflns_point_group_measured_fraction_max 0.999
_diffrn_reflns_theta_full 25.242
_diffrn_reflns_theta_max 27.486
_diffrn_reflns_theta_min 2.207
_diffrn_source 'Rotating Anode'
_diffrn_source_current 55.0
_diffrn_source_power 2.475
_diffrn_source_target Mo
_diffrn_source_type 'Rigaku FRE+'
_diffrn_source_voltage 45.0
_exptl_absorpt_coefficient_mu 1.257
_exptl_absorpt_correction_T_max 1.00000
_exptl_absorpt_correction_T_min 0.71617
_exptl_absorpt_correction_type multi-scan
_exptl_absorpt_process_details
;
CrysAlisPro 1.171.39.9g (Rigaku Oxford Diffraction, 2015)
Empirical absorption correction using spherical harmonics,
 implemented in SCALE3 ABSPACK scaling algorithm.
;
_exptl_crystal_colour green
_exptl_crystal_colour_primary green
_exptl_crystal_density_diffrn 1.360
_exptl_crystal_description plate
_exptl_crystal_F_000 1650
_exptl_crystal_recrystallization_method 'The material was recrystallised from a mixture of ethanol and DCM by ---'
_exptl_crystal_size_max 0.21
_exptl_crystal_size_mid 0.08
_exptl_crystal_size_min 0.01
_refine_diff_density_max 2.043
_refine_diff_density_min -2.319
_refine_diff_density_rms 0.121
_refine_ls_extinction_method none
_refine_ls_goodness_of_fit_ref 1.278
_refine_ls_hydrogen_treatment constr
_refine_ls_matrix_type full
_refine_ls_number_parameters 1197
_refine_ls_number_reflns 17755
_refine_ls_number_restraints 2917
_refine_ls_restrained_S_all 1.235
_refine_ls_R_factor_all 0.0659
_refine_ls_R_factor_gt 0.0625
_refine_ls_shift/su_max 0.001
_refine_ls_shift/su_mean 0.000
_refine_ls_structure_factor_coef Fsqd
_refine_ls_weighting_details 'w=1/[\s^2^(Fo^2^)+(0.0216P)^2^+18.4376P] where P=(Fo^2^+2Fc^2^)/3'
_refine_ls_weighting_scheme calc
_refine_ls_wR_factor_gt 0.1302
_refine_ls_wR_factor_ref 0.1316
_reflns_Friedel_coverage 0.000
_reflns_number_gt 16997
_reflns_number_total 17755
_reflns_threshold_expression 'I > 2\s(I)'
_cod_data_source_file c8sc03762k2.cif
_cod_data_source_block P2Tb2
_cod_depositor_comments 'Adding full bibliography for 1550065--1550077.cif.'
_cod_database_code 1550073
_shelx_shelxl_version_number 2014/7
_chemical_oxdiff_formula 'C156 H212 Co2 N8 O18 P6 Si2 Tb2'
_chemical_oxdiff_usercomment Tb-Por-dimer
_shelx_space_group_comment
;
The symmetry employed for this shelxl refinement is uniquely defined
by the following loop, which should always be used as a source of
symmetry information in preference to the above space-group names.
They are only intended as comments.
;
_reflns_odcompleteness_completeness 99.94
_reflns_odcompleteness_iscentric 1
_reflns_odcompleteness_theta 27.42
_olex2_refinement_description
;
1. Fixed Uiso
 At 1.2 times of:
  All C(H) groups, All C(H,H) groups
 At 1.5 times of:
  All C(H,H,H) groups
2. Restrained distances
 C52-C58 \\sim C52-C58B
 with sigma of 0.02
 P101-O105 \\sim P201-O204 \\sim P101-O104 \\sim P203-O209 \\sim P203-O208
\\sim P103-O109 \\sim P103-
 O108 \\sim P202-O207 \\sim P202-O206 \\sim P102-O107 \\sim P102-O106 \\sim
P201-O205
 with sigma of 0.02
 O205-C203 \\sim O106-C105 \\sim O107-C107 \\sim O206-C205 \\sim O207-C207
\\sim O108-C109 \\sim O109-
 C111 \\sim O208-C209 \\sim O209-C211 \\sim O104-C101 \\sim O105-C103 \\sim
O204-C201
 with sigma of 0.02
 O205-C204 \\sim O106-C106 \\sim O107-C108 \\sim O206-C206 \\sim O207-C208
\\sim O108-C110 \\sim O109-
 C112 \\sim O208-C210 \\sim O209-C212 \\sim O104-C102 \\sim O105-C104 \\sim
O204-C202
 with sigma of 0.02
3. Uiso/Uaniso restraints and constraints
All non-hydrogen atoms have similar U: within 2A with sigma of 0.04 and sigma
for terminal atoms of 0.08
Uanis(P201) = Uanis(O205)
Uanis(C50) = Uanis(C51)
4. Rigid body (RIGU) restrains
 All non-hydrogen atoms
 with sigma for 1-2 distances of 0.004 and sigma for 1-3 distances of 0.004
5. Same fragment restrains
{C58, C59, C60, C61} sigma for 1-2: 0.02, 1-3: 0.04
as
{C58B, C59B, C60B, C61B}
{P101, P102, P103, O101, O102, O103, O104, O105, O106, O107, O108, O109, C101,
C102, C103, C104, C105, C106, C107, C108, C109, C110, C111, C112} sigma for
1-2: 0.02, 1-3: 0.04
as
{P201, P202, P203, O201, O202, O203, O204, O205, O206, O207, O208, O209, C201,
C202, C203, C204, C205, C206, C207, C208, C209, C210, C211, C212}
6. Others
 Sof(C58B)=Sof(C59B)=Sof(H59D)=Sof(H59E)=Sof(H59F)=Sof(C60B)=Sof(H60D)=
 Sof(H60E)=Sof(H60F)=Sof(C61B)=Sof(H61D)=Sof(H61E)=Sof(H61F)=1-FVAR(1)
 Sof(C58)=Sof(C59)=Sof(H59A)=Sof(H59B)=Sof(H59C)=Sof(C60)=Sof(H60A)=Sof(H60B)=
 Sof(H60C)=Sof(C61)=Sof(H61A)=Sof(H61B)=Sof(H61C)=FVAR(1)
 Sof(P201)=Sof(P202)=Sof(P203)=Sof(O201)=Sof(O202)=Sof(O203)=Sof(O204)=
 Sof(O205)=Sof(O206)=Sof(O207)=Sof(O208)=Sof(O209)=Sof(C201)=Sof(H20A)=
 Sof(H20B)=Sof(C202)=Sof(H20C)=Sof(H20D)=Sof(H20E)=Sof(C203)=Sof(H20F)=
 Sof(H20G)=Sof(C204)=Sof(H20H)=Sof(H20I)=Sof(H20J)=Sof(C205)=Sof(H20K)=
 Sof(H20L)=Sof(C206)=Sof(H20M)=Sof(H20N)=Sof(H20O)=Sof(C207)=Sof(H20P)=
 Sof(H20Q)=Sof(C208)=Sof(H20R)=Sof(H20S)=Sof(H20T)=Sof(C209)=Sof(H20U)=
 Sof(H20V)=Sof(C210)=Sof(H21A)=Sof(H21B)=Sof(H21C)=Sof(C211)=Sof(H21D)=
 Sof(H21E)=Sof(C212)=Sof(H21F)=Sof(H21G)=Sof(H21H)=1-FVAR(2)
 Sof(P101)=Sof(P102)=Sof(P103)=Sof(O101)=Sof(O102)=Sof(O103)=Sof(O104)=
 Sof(O105)=Sof(O106)=Sof(O107)=Sof(O108)=Sof(O109)=Sof(C101)=Sof(H10A)=
 Sof(H10B)=Sof(C102)=Sof(H10C)=Sof(H10D)=Sof(H10E)=Sof(C103)=Sof(H10F)=
 Sof(H10G)=Sof(C104)=Sof(H10H)=Sof(H10I)=Sof(H10J)=Sof(C105)=Sof(H10K)=
 Sof(H10L)=Sof(C106)=Sof(H10M)=Sof(H10N)=Sof(H10O)=Sof(C107)=Sof(H10P)=
 Sof(H10Q)=Sof(C108)=Sof(H10R)=Sof(H10S)=Sof(H10T)=Sof(C109)=Sof(H10U)=
 Sof(H10V)=Sof(C110)=Sof(H11A)=Sof(H11B)=Sof(H11C)=Sof(C111)=Sof(H11D)=
 Sof(H11E)=Sof(C112)=Sof(H11F)=Sof(H11G)=Sof(H11H)=FVAR(2)
 Sof(Co1A)=1-FVAR(3)
 Sof(Co1)=FVAR(3)
 Sof(C221)=Sof(H221)=Sof(C222)=Sof(H222)=Sof(C223)=Sof(H223)=Sof(C224)=
 Sof(H224)=Sof(C225)=Sof(H225)=1-FVAR(4)
 Sof(C121)=Sof(H121)=Sof(C122)=Sof(H122)=Sof(C123)=Sof(H123)=Sof(C124)=
 Sof(H124)=Sof(C125)=Sof(H125)=FVAR(4)
 Sof(Tb2)=1-FVAR(5)
 Sof(Tb1)=FVAR(5)
7.a Ternary CH refined with riding coordinates:
 C25(H25), C28(H28), C31(H31), C222(H222)
7.b Secondary CH2 refined with riding coordinates:
 C101(H10A,H10B), C103(H10F,H10G), C105(H10K,H10L), C107(H10P,H10Q), C109(H10U,
 H10V), C111(H11D,H11E), C201(H20A,H20B), C203(H20F,H20G), C205(H20K,H20L),
 C207(H20P,H20Q), C209(H20U,H20V), C211(H21D,H21E)
7.c Aromatic/amide H refined with riding coordinates:
 C2(H2), C3(H3), C7(H7), C8(H8), C12(H12), C13(H13), C17(H17), C18(H18),
 C35(H35), C37(H37), C39(H39), C49(H49), C51(H51), C53(H53), C121(H121),
 C122(H122), C123(H123), C124(H124), C125(H125), C221(H221), C223(H223),
 C224(H224), C225(H225)
7.d Fitted pentagon refined as free rotating group:
 C121(C122,C123,C124,C125), C221(C222,C223,C224,C225)
7.e Idealised Me refined as rotating group:
 C26(H26A,H26B,H26C), C27(H27A,H27B,H27C), C29(H29A,H29B,H29C), C30(H30A,H30B,
 H30C), C32(H32A,H32B,H32C), C33(H33A,H33B,H33C), C41(H41A,H41B,H41C), C42(H42A,
 H42B,H42C), C43(H43A,H43B,H43C), C45(H45A,H45B,H45C), C46(H46A,H46B,H46C),
 C47(H47A,H47B,H47C), C55(H55A,H55B,H55C), C56(H56A,H56B,H56C), C57(H57A,H57B,
 H57C), C59(H59A,H59B,H59C), C60(H60A,H60B,H60C), C61(H61A,H61B,H61C),
 C102(H10C,H10D,H10E), C104(H10H,H10I,H10J), C106(H10M,H10N,H10O), C108(H10R,
 H10S,H10T), C110(H11A,H11B,H11C), C112(H11F,H11G,H11H), C59B(H59D,H59E,H59F),
 C60B(H60D,H60E,H60F), C61B(H61D,H61E,H61F), C202(H20C,H20D,H20E), C204(H20H,
 H20I,H20J), C206(H20M,H20N,H20O), C208(H20R,H20S,H20T), C210(H21A,H21B,H21C),
 C212(H21F,H21G,H21H)
;
_olex2_diffrn_ambient_temperature_device 'Oxford Cryosystems'
_olex2_exptl_crystal_mounting_method 'The crystal was mounted on a MITIGEN holder in perfluoroether oil'
_olex2_submission_original_sample_id Tb-Por-dimer
_olex2_submission_special_instructions 'No special instructions were received'
_oxdiff_exptl_absorpt_empirical_details
;
Empirical correction (ABSPACK) includes:
- Absorption correction using spherical harmonics
- Frame scaling
- Detector area scaling
;
_oxdiff_exptl_absorpt_empirical_full_max 1.764
_oxdiff_exptl_absorpt_empirical_full_min 0.694

loop_
_space_group_symop_operation_xyz
'x, y, z'
'-x, -y, -z'

loop_
_atom_site_label
_atom_site_type_symbol
_atom_site_fract_x
_atom_site_fract_y
_atom_site_fract_z
_atom_site_U_iso_or_equiv
_atom_site_adp_type
_atom_site_occupancy
_atom_site_site_symmetry_order
_atom_site_calc_flag
_atom_site_refinement_flags_posn
_atom_site_refinement_flags_adp
_atom_site_refinement_flags_occupancy
_atom_site_disorder_assembly
_atom_site_disorder_group
Tb1 Tb 0.30314(2) 0.65797(2) 0.21735(2) 0.01384(6) Uani 0.9616(11) 1 d . U P . .
Co1 Co 0.7016(3) 0.6904(2) 0.2087(3) 0.0286(10) Uani 0.60(3) 1 d . U P A 1
Si1 Si 0.28346(18) 0.30659(11) 0.48821(5) 0.0358(4) Uani 1 1 d . U . . .
N1 N 0.1929(4) 0.6503(3) 0.14552(13) 0.0177(7) Uani 1 1 d . U . . .
N2 N 0.2505(4) 0.5037(3) 0.24110(14) 0.0189(7) Uani 1 1 d . U . . .
N3 N 0.1717(4) 0.6647(3) 0.29154(13) 0.0202(7) Uani 1 1 d . U . . .
N4 N 0.1119(4) 0.8110(3) 0.19626(13) 0.0176(7) Uani 1 1 d . U . . .
C1 C 0.1526(4) 0.7288(3) 0.10489(15) 0.0165(8) Uani 1 1 d . U . . .
C2 C 0.1626(4) 0.6938(3) 0.06102(16) 0.0194(8) Uani 1 1 d . U . . .
H2 H 0.1415 0.7337 0.0281 0.023 Uiso 1 1 calc R . . . .
C3 C 0.2078(4) 0.5932(3) 0.07529(16) 0.0182(8) Uani 1 1 d . U . . .
H3 H 0.2257 0.5491 0.0543 0.022 Uiso 1 1 calc R . . . .
C4 C 0.2235(4) 0.5658(3) 0.12856(16) 0.0171(8) Uani 1 1 d . U . . .
C5 C 0.2607(4) 0.4680(3) 0.15849(16) 0.0179(8) Uani 1 1 d . U . . .
C6 C 0.2651(4) 0.4405(3) 0.21079(17) 0.0189(8) Uani 1 1 d . U . . .
C7 C 0.2791(5) 0.3414(3) 0.24098(17) 0.0227(9) Uani 1 1 d . U . . .
H7 H 0.2915 0.2838 0.2294 0.027 Uiso 1 1 calc R . . . .
C8 C 0.2712(5) 0.3461(3) 0.28867(18) 0.0253(10) Uani 1 1 d . U . . .
H8 H 0.2766 0.2926 0.3170 0.030 Uiso 1 1 calc R . . . .
C9 C 0.2531(5) 0.4478(3) 0.28858(17) 0.0213(9) Uani 1 1 d . U . . .
C10 C 0.2335(5) 0.4848(3) 0.33129(17) 0.0250(9) Uani 1 1 d . U . . .
C11 C 0.1899(5) 0.5861(3) 0.33214(17) 0.0255(10) Uani 1 1 d . U . . .
C12 C 0.1461(6) 0.6213(4) 0.37605(19) 0.0356(12) Uani 1 1 d . U . . .
H12 H 0.1492 0.5816 0.4090 0.043 Uiso 1 1 calc R . . . .
C13 C 0.1001(6) 0.7213(4) 0.36141(18) 0.0336(12) Uani 1 1 d . U . . .
H13 H 0.0643 0.7655 0.3821 0.040 Uiso 1 1 calc R . . . .
C14 C 0.1150(5) 0.7489(3) 0.30850(17) 0.0232(9) Uani 1 1 d . U . . .
C15 C 0.0692(5) 0.8468(3) 0.27881(16) 0.0196(8) Uani 1 1 d . U . . .
C16 C 0.0661(4) 0.8750(3) 0.22654(16) 0.0180(8) Uani 1 1 d . U . . .
C17 C 0.0079(4) 0.9750(3) 0.19664(16) 0.0184(8) Uani 1 1 d . U . . .
H17 H -0.0300 1.0333 0.2083 0.022 Uiso 1 1 calc R . . . .
C18 C 0.0175(4) 0.9701(3) 0.14877(16) 0.0196(8) Uani 1 1 d . U . . .
H18 H -0.0124 1.0243 0.1205 0.023 Uiso 1 1 calc R . . . .
C19 C 0.0816(4) 0.8670(3) 0.14900(16) 0.0177(8) Uani 1 1 d . U . . .
C20 C 0.1018(4) 0.8304(3) 0.10604(15) 0.0164(8) Uani 1 1 d . U . . .
C21 C 0.0593(4) 0.9017(3) 0.05999(16) 0.0194(8) Uani 1 1 d . U . . .
C22 C 0.0212(5) 0.9644(3) 0.02154(16) 0.0202(9) Uani 1 1 d . U . . .
C23 C 0.2524(6) 0.4146(3) 0.37911(19) 0.0298(11) Uani 1 1 d . U . . .
C24 C 0.2678(6) 0.3625(4) 0.42072(19) 0.0341(12) Uani 1 1 d . U . . .
C25 C 0.4665(7) 0.2270(5) 0.5033(2) 0.0485(15) Uani 1 1 d . U . . .
H25 H 0.4776 0.2040 0.5402 0.058 Uiso 1 1 calc R . . . .
C26 C 0.5719(8) 0.2797(6) 0.4836(3) 0.067(2) Uani 1 1 d . U . . .
H26A H 0.5546 0.3112 0.4482 0.101 Uiso 1 1 calc GR . . . .
H26B H 0.6643 0.2312 0.4886 0.101 Uiso 1 1 calc GR . . . .
H26C H 0.5647 0.3306 0.5014 0.101 Uiso 1 1 calc GR . . . .
C27 C 0.4961(9) 0.1350(5) 0.4829(3) 0.067(2) Uani 1 1 d . U . . .
H27A H 0.4428 0.0930 0.5010 0.101 Uiso 1 1 calc GR . . . .
H27B H 0.5941 0.0973 0.4870 0.101 Uiso 1 1 calc GR . . . .
H27C H 0.4704 0.1559 0.4477 0.101 Uiso 1 1 calc GR . . . .
C28 C 0.1681(7) 0.2267(4) 0.5038(2) 0.0421(13) Uani 1 1 d . U . . .
H28 H 0.1918 0.1830 0.4803 0.051 Uiso 1 1 calc R . . . .
C29 C 0.1918(8) 0.1558(5) 0.5562(2) 0.0571(18) Uani 1 1 d . U . . .
H29A H 0.2887 0.1155 0.5608 0.086 Uiso 1 1 calc GR . . . .
H29B H 0.1352 0.1121 0.5601 0.086 Uiso 1 1 calc GR . . . .
H29C H 0.1664 0.1948 0.5810 0.086 Uiso 1 1 calc GR . . . .
C30 C 0.0164(7) 0.2867(5) 0.4943(3) 0.0524(16) Uani 1 1 d . U . . .
H30A H -0.0135 0.3297 0.5172 0.079 Uiso 1 1 calc GR . . . .
H30B H -0.0377 0.2411 0.4994 0.079 Uiso 1 1 calc GR . . . .
H30C H 0.0030 0.3277 0.4601 0.079 Uiso 1 1 calc GR . . . .
C31 C 0.2187(7) 0.4185(4) 0.5159(2) 0.0411(13) Uani 1 1 d . U . . .
H31 H 0.1305 0.4610 0.4979 0.049 Uiso 1 1 calc R . . . .
C32 C 0.3127(7) 0.4840(5) 0.5059(2) 0.0487(15) Uani 1 1 d . U . . .
H32A H 0.3956 0.4504 0.5268 0.073 Uiso 1 1 calc GR . . . .
H32B H 0.2642 0.5479 0.5135 0.073 Uiso 1 1 calc GR . . . .
H32C H 0.3382 0.4955 0.4710 0.073 Uiso 1 1 calc GR . . . .
C33 C 0.1825(8) 0.3954(5) 0.5708(2) 0.0537(17) Uani 1 1 d . U . . .
H33A H 0.1116 0.3629 0.5756 0.080 Uiso 1 1 calc GR . . . .
H33B H 0.1483 0.4574 0.5814 0.080 Uiso 1 1 calc GR . . . .
H33C H 0.2645 0.3511 0.5904 0.080 Uiso 1 1 calc GR . . . .
C34 C 0.2940(4) 0.3861(3) 0.13245(16) 0.0184(8) Uani 1 1 d . U . . .
C35 C 0.1933(4) 0.3727(3) 0.10670(16) 0.0199(8) Uani 1 1 d . U . . .
H35 H 0.1008 0.4139 0.1071 0.024 Uiso 1 1 calc R . . . .
C36 C 0.2262(5) 0.3001(3) 0.08048(17) 0.0202(8) Uani 1 1 d . U . . .
C37 C 0.3628(5) 0.2417(3) 0.08017(17) 0.0222(9) Uani 1 1 d . U . . .
H37 H 0.3861 0.1922 0.0621 0.027 Uiso 1 1 calc R . . . .
C38 C 0.4660(4) 0.2530(3) 0.10517(17) 0.0204(9) Uani 1 1 d . U . . .
C39 C 0.4298(5) 0.3262(3) 0.13169(17) 0.0204(9) Uani 1 1 d . U . . .
H39 H 0.4985 0.3352 0.1493 0.024 Uiso 1 1 calc R . . . .
C40 C 0.1170(5) 0.2844(4) 0.05089(19) 0.0259(10) Uani 1 1 d . U . . .
C41 C -0.0244(5) 0.3613(4) 0.0521(2) 0.0312(11) Uani 1 1 d . U . . .
H41A H -0.0539 0.3563 0.0864 0.047 Uiso 1 1 calc GR . . . .
H41B H -0.0906 0.3485 0.0332 0.047 Uiso 1 1 calc GR . . . .
H41C H -0.0192 0.4282 0.0373 0.047 Uiso 1 1 calc GR . . . .
C42 C 0.1585(6) 0.2938(6) -0.0031(2) 0.0492(16) Uani 1 1 d . U . . .
H42A H 0.1685 0.3596 -0.0172 0.074 Uiso 1 1 calc GR . . . .
H42B H 0.0878 0.2856 -0.0218 0.074 Uiso 1 1 calc GR . . . .
H42C H 0.2460 0.2423 -0.0050 0.074 Uiso 1 1 calc GR . . . .
C43 C 0.1052(6) 0.1816(4) 0.0740(3) 0.0471(15) Uani 1 1 d . U . . .
H43A H 0.1934 0.1309 0.0720 0.071 Uiso 1 1 calc GR . . . .
H43B H 0.0346 0.1713 0.0561 0.071 Uiso 1 1 calc GR . . . .
H43C H 0.0798 0.1763 0.1088 0.071 Uiso 1 1 calc GR . . . .
C44 C 0.6163(5) 0.1893(3) 0.1017(2) 0.0269(10) Uani 1 1 d . U . . .
C45 C 0.6567(6) 0.2046(5) 0.0473(2) 0.0531(17) Uani 1 1 d . U . . .
H45A H 0.5982 0.1831 0.0293 0.080 Uiso 1 1 calc GR . . . .
H45B H 0.7528 0.1653 0.0449 0.080 Uiso 1 1 calc GR . . . .
H45C H 0.6449 0.2752 0.0328 0.080 Uiso 1 1 calc GR . . . .
C46 C 0.6312(5) 0.0802(4) 0.1236(2) 0.0370(13) Uani 1 1 d . U . . .
H46A H 0.6085 0.0696 0.1587 0.056 Uiso 1 1 calc GR . . . .
H46B H 0.7259 0.0394 0.1200 0.056 Uiso 1 1 calc GR . . . .
H46C H 0.5688 0.0611 0.1060 0.056 Uiso 1 1 calc GR . . . .
C47 C 0.7150(5) 0.2171(4) 0.1289(3) 0.0428(14) Uani 1 1 d . U . . .
H47A H 0.7032 0.2881 0.1162 0.064 Uiso 1 1 calc GR . . . .
H47B H 0.8094 0.1782 0.1235 0.064 Uiso 1 1 calc GR . . . .
H47C H 0.6962 0.2028 0.1644 0.064 Uiso 1 1 calc GR . . . .
C48 C 0.0117(5) 0.9279(3) 0.30493(16) 0.0214(9) Uani 1 1 d . U . . .
C49 C 0.0961(5) 0.9489(3) 0.33397(17) 0.0255(10) Uani 1 1 d . U . . .
H49 H 0.1910 0.9117 0.3373 0.031 Uiso 1 1 calc R . . . .
C50 C 0.0420(5) 1.0250(4) 0.35852(18) 0.0250(7) Uani 1 1 d . U . . .
C51 C -0.0946(5) 1.0801(4) 0.35192(17) 0.0250(7) Uani 1 1 d . U . . .
H51 H -0.1299 1.1336 0.3673 0.030 Uiso 1 1 calc R . . . .
C52 C -0.1827(5) 1.0601(4) 0.32345(18) 0.0276(10) Uani 1 1 d D U . . .
C53 C -0.1275(5) 0.9823(4) 0.30023(17) 0.0253(9) Uani 1 1 d . U . . .
H53 H -0.1857 0.9664 0.2810 0.030 Uiso 1 1 calc R . . . .
C54 C 0.1348(6) 1.0505(4) 0.3912(2) 0.0343(11) Uani 1 1 d . U . . .
C55 C 0.2838(7) 0.9853(6) 0.3934(3) 0.064(2) Uani 1 1 d . U . . .
H55A H 0.2890 0.9151 0.4046 0.096 Uiso 1 1 calc GR . . . .
H55B H 0.3354 1.0010 0.4166 0.096 Uiso 1 1 calc GR . . . .
H55C H 0.3232 0.9976 0.3604 0.096 Uiso 1 1 calc GR . . . .
C56 C 0.0818(8) 1.0328(5) 0.4443(2) 0.0508(16) Uani 1 1 d . U . . .
H56A H -0.0127 1.0767 0.4448 0.076 Uiso 1 1 calc GR . . . .
H56B H 0.1400 1.0471 0.4659 0.076 Uiso 1 1 calc GR . . . .
H56C H 0.0842 0.9633 0.4562 0.076 Uiso 1 1 calc GR . . . .
C57 C 0.1284(8) 1.1578(5) 0.3719(3) 0.0555(18) Uani 1 1 d . U . . .
H57A H 0.1574 1.1692 0.3374 0.083 Uiso 1 1 calc GR . . . .
H57B H 0.1894 1.1729 0.3920 0.083 Uiso 1 1 calc GR . . . .
H57C H 0.0341 1.2009 0.3738 0.083 Uiso 1 1 calc GR . . . .
C58 C -0.3330(11) 1.1245(10) 0.3159(5) 0.033(3) Uani 0.520(8) 1 d D U P B 1
C59 C -0.3671(12) 1.2167(9) 0.3353(5) 0.049(3) Uani 0.520(8) 1 d D U P B 1
H59A H -0.3415 1.1973 0.3705 0.073 Uiso 0.520(8) 1 calc GR . P B 1
H59B H -0.4658 1.2522 0.3311 0.073 Uiso 0.520(8) 1 calc GR . P B 1
H59C H -0.3163 1.2602 0.3168 0.073 Uiso 0.520(8) 1 calc GR . P B 1
C60 C -0.4231(12) 1.0628(9) 0.3401(5) 0.052(3) Uani 0.520(8) 1 d D U P B 1
H60A H -0.3994 1.0025 0.3280 0.079 Uiso 0.520(8) 1 calc GR . P B 1
H60B H -0.5195 1.1017 0.3319 0.079 Uiso 0.520(8) 1 calc GR . P B 1
H60C H -0.4090 1.0443 0.3761 0.079 Uiso 0.520(8) 1 calc GR . P B 1
C61 C -0.3682(12) 1.1589(9) 0.2603(4) 0.042(3) Uani 0.520(8) 1 d D U P B 1
H61A H -0.3057 1.1941 0.2430 0.064 Uiso 0.520(8) 1 calc GR . P B 1
H61B H -0.4629 1.2037 0.2550 0.064 Uiso 0.520(8) 1 calc GR . P B 1
H61C H -0.3586 1.1010 0.2474 0.064 Uiso 0.520(8) 1 calc GR . P B 1
C121 C 0.8670(11) 0.6983(8) 0.1610(3) 0.052(3) Uani 0.562(15) 1 d . U P A 1
H121 H 0.8725 0.6947 0.1274 0.063 Uiso 0.562(15) 1 calc R . P A 1
C122 C 0.9115(13) 0.6166(5) 0.2030(4) 0.056(3) Uani 0.562(15) 1 d G U P A 1
H122 H 0.9520 0.5488 0.2025 0.067 Uiso 0.562(15) 1 calc R . P A 1
C123 C 0.8849(11) 0.6541(8) 0.2459(3) 0.056(3) Uani 0.562(15) 1 d G U P A 1
H123 H 0.9044 0.6157 0.2792 0.067 Uiso 0.562(15) 1 calc R . P A 1
C124 C 0.8240(9) 0.7589(8) 0.2304(5) 0.054(3) Uani 0.562(15) 1 d G U P A 1
H124 H 0.7956 0.8031 0.2515 0.065 Uiso 0.562(15) 1 calc R . P A 1
C125 C 0.8129(10) 0.7863(5) 0.1779(5) 0.055(3) Uani 0.562(15) 1 d G U P A 1
H125 H 0.7759 0.8519 0.1577 0.066 Uiso 0.562(15) 1 calc R . P A 1
P101 P 0.56754(19) 0.72136(15) 0.14479(9) 0.0315(5) Uani 0.675(2) 1 d D U P A 1
P102 P 0.6592(2) 0.55308(16) 0.24175(14) 0.0616(9) Uani 0.675(2) 1 d D U P A 1
P103 P 0.53651(19) 0.76913(14) 0.24870(8) 0.0296(5) Uani 0.675(2) 1 d D U P A 1
O101 O 0.4193(5) 0.7287(4) 0.1534(2) 0.0268(11) Uani 0.675(2) 1 d D U P A 1
O102 O 0.5231(5) 0.5450(3) 0.2326(2) 0.0265(11) Uani 0.675(2) 1 d D U P A 1
O103 O 0.4056(5) 0.7436(4) 0.25415(19) 0.0263(10) Uani 0.675(2) 1 d D U P A 1
O104 O 0.5744(8) 0.8220(5) 0.1071(2) 0.0414(16) Uani 0.675(2) 1 d D U P A 1
O105 O 0.6269(10) 0.6452(6) 0.1108(3) 0.049(2) Uani 0.675(2) 1 d D U P A 1
O106 O 0.7737(8) 0.4520(6) 0.2450(4) 0.079(2) Uani 0.675(2) 1 d D U P A 1
O107 O 0.7122(10) 0.5292(9) 0.2934(4) 0.097(3) Uani 0.675(2) 1 d D U P A 1
O108 O 0.5996(6) 0.7519(6) 0.3025(2) 0.0403(14) Uani 0.675(2) 1 d D U P A 1
O109 O 0.4985(5) 0.8879(4) 0.2299(2) 0.0343(13) Uani 0.675(2) 1 d D U P A 1
C101 C 0.4962(12) 0.8535(8) 0.0619(4) 0.049(3) Uani 0.675(2) 1 d D U P A 1
H10A H 0.4592 0.8005 0.0593 0.058 Uiso 0.675(2) 1 calc R . P A 1
H10B H 0.5574 0.8634 0.0335 0.058 Uiso 0.675(2) 1 calc R . P A 1
C102 C 0.3835(10) 0.9453(8) 0.0588(5) 0.059(3) Uani 0.675(2) 1 d D U P A 1
H10C H 0.3287 0.9608 0.0287 0.089 Uiso 0.675(2) 1 calc GR . P A 1
H10D H 0.4201 0.9996 0.0578 0.089 Uiso 0.675(2) 1 calc GR . P A 1
H10E H 0.3257 0.9373 0.0878 0.089 Uiso 0.675(2) 1 calc GR . P A 1
C103 C 0.5466(12) 0.5868(9) 0.1013(5) 0.053(3) Uani 0.675(2) 1 d D U P A 1
H10F H 0.4530 0.6310 0.0901 0.064 Uiso 0.675(2) 1 calc R . P A 1
H10G H 0.5389 0.5378 0.1323 0.064 Uiso 0.675(2) 1 calc R . P A 1
C104 C 0.6117(11) 0.5338(8) 0.0629(5) 0.048(3) Uani 0.675(2) 1 d D U P A 1
H10H H 0.5982 0.5814 0.0303 0.073 Uiso 0.675(2) 1 calc GR . P A 1
H10I H 0.5698 0.4827 0.0626 0.073 Uiso 0.675(2) 1 calc GR . P A 1
H10J H 0.7101 0.5023 0.0703 0.073 Uiso 0.675(2) 1 calc GR . P A 1
C105 C 0.7890(12) 0.4124(11) 0.2020(5) 0.062(3) Uani 0.675(2) 1 d D U P A 1
H10K H 0.7960 0.4636 0.1718 0.075 Uiso 0.675(2) 1 calc R . P A 1
H10L H 0.7086 0.3919 0.1980 0.075 Uiso 0.675(2) 1 calc R . P A 1
C106 C 0.9197(18) 0.3227(11) 0.2098(7) 0.053(4) Uani 0.675(2) 1 d D U P A 1
H10M H 0.9304 0.2921 0.1818 0.079 Uiso 0.675(2) 1 calc GR . P A 1
H10N H 0.9133 0.2740 0.2405 0.079 Uiso 0.675(2) 1 calc GR . P A 1
H10O H 0.9990 0.3444 0.2119 0.079 Uiso 0.675(2) 1 calc GR . P A 1
C107 C 0.6728(15) 0.4769(11) 0.3383(5) 0.085(4) Uani 0.675(2) 1 d D U P A 1
H10P H 0.6056 0.4461 0.3318 0.102 Uiso 0.675(2) 1 calc R . P A 1
H10Q H 0.6288 0.5233 0.3592 0.102 Uiso 0.675(2) 1 calc R . P A 1
C108 C 0.796(2) 0.3984(14) 0.3646(8) 0.088(7) Uani 0.675(2) 1 d D U P A 1
H10R H 0.8308 0.3473 0.3462 0.133 Uiso 0.675(2) 1 calc GR . P A 1
H10S H 0.7704 0.3682 0.3979 0.133 Uiso 0.675(2) 1 calc GR . P A 1
H10T H 0.8667 0.4282 0.3671 0.133 Uiso 0.675(2) 1 calc GR . P A 1
C109 C 0.5056(9) 0.7914(7) 0.3394(3) 0.0424(19) Uani 0.675(2) 1 d D U P A 1
H10U H 0.4302 0.8503 0.3223 0.051 Uiso 0.675(2) 1 calc R . P A 1
H10V H 0.5553 0.8129 0.3612 0.051 Uiso 0.675(2) 1 calc R . P A 1
C110 C 0.4467(7) 0.7145(6) 0.3702(3) 0.0348(17) Uani 0.675(2) 1 d D U P A 1
H11A H 0.3961 0.6940 0.3486 0.052 Uiso 0.675(2) 1 calc GR . P A 1
H11B H 0.3844 0.7426 0.3945 0.052 Uiso 0.675(2) 1 calc GR . P A 1
H11C H 0.5212 0.6565 0.3874 0.052 Uiso 0.675(2) 1 calc GR . P A 1
C111 C 0.3859(12) 0.9485(7) 0.1969(4) 0.036(2) Uani 0.675(2) 1 d D U P A 1
H11D H 0.3199 0.9119 0.1977 0.043 Uiso 0.675(2) 1 calc R . P A 1
H11E H 0.4196 0.9633 0.1627 0.043 Uiso 0.675(2) 1 calc R . P A 1
C112 C 0.3157(14) 1.0431(9) 0.2111(5) 0.039(3) Uani 0.675(2) 1 d D U P A 1
H11F H 0.2449 1.0863 0.1862 0.058 Uiso 0.675(2) 1 calc GR . P A 1
H11G H 0.3828 1.0766 0.2131 0.058 Uiso 0.675(2) 1 calc GR . P A 1
H11H H 0.2733 1.0289 0.2435 0.058 Uiso 0.675(2) 1 calc GR . P A 1
C58B C -0.3337(12) 1.1233(10) 0.3154(5) 0.032(3) Uani 0.480(8) 1 d D U P B 2
C59B C -0.3983(12) 1.1305(10) 0.3652(4) 0.043(3) Uani 0.480(8) 1 d D U P B 2
H59D H -0.3915 1.0636 0.3854 0.065 Uiso 0.480(8) 1 calc GR . P B 2
H59E H -0.4951 1.1711 0.3602 0.065 Uiso 0.480(8) 1 calc GR . P B 2
H59F H -0.3502 1.1613 0.3821 0.065 Uiso 0.480(8) 1 calc GR . P B 2
C60B C -0.4178(11) 1.0843(9) 0.2879(5) 0.038(3) Uani 0.480(8) 1 d D U P B 2
H60D H -0.3846 1.0875 0.2540 0.057 Uiso 0.480(8) 1 calc GR . P B 2
H60E H -0.5144 1.1251 0.2869 0.057 Uiso 0.480(8) 1 calc GR . P B 2
H60F H -0.4086 1.0152 0.3050 0.057 Uiso 0.480(8) 1 calc GR . P B 2
C61B C -0.3416(12) 1.2283(8) 0.2846(4) 0.036(3) Uani 0.480(8) 1 d D U P B 2
H61D H -0.2935 1.2576 0.3025 0.054 Uiso 0.480(8) 1 calc GR . P B 2
H61E H -0.4378 1.2699 0.2793 0.054 Uiso 0.480(8) 1 calc GR . P B 2
H61F H -0.2984 1.2243 0.2526 0.054 Uiso 0.480(8) 1 calc GR . P B 2
P201 P 0.6368(4) 0.5810(4) 0.16746(18) 0.0398(11) Uani 0.325(2) 1 d D U P A 2
P202 P 0.6173(5) 0.6442(3) 0.26636(18) 0.0386(11) Uani 0.325(2) 1 d D U P A 2
P203 P 0.5206(5) 0.8018(4) 0.1652(2) 0.0511(14) Uani 0.325(2) 1 d D U P A 2
O201 O 0.5064(10) 0.5610(8) 0.1877(4) 0.036(2) Uani 0.325(2) 1 d D U P A 2
O202 O 0.4678(10) 0.6533(10) 0.2687(4) 0.041(3) Uani 0.325(2) 1 d D U P A 2
O203 O 0.3907(12) 0.7739(10) 0.1656(6) 0.048(3) Uani 0.325(2) 1 d D U P A 2
O204 O 0.629(2) 0.6122(14) 0.1091(4) 0.052(4) Uani 0.325(2) 1 d D U P A 2
O205 O 0.7583(10) 0.4830(8) 0.1819(5) 0.0398(11) Uani 0.325(2) 1 d D U P A 2
O206 O 0.6578(12) 0.5405(7) 0.3073(4) 0.029(2) Uani 0.325(2) 1 d D U P A 2
O207 O 0.6506(19) 0.6954(12) 0.3043(6) 0.066(4) Uani 0.325(2) 1 d D U P A 2
O208 O 0.4950(13) 0.8881(9) 0.1938(6) 0.056(3) Uani 0.325(2) 1 d D U P A 2
O209 O 0.5322(17) 0.8623(12) 0.1097(5) 0.058(4) Uani 0.325(2) 1 d D U P A 2
C201 C 0.557(3) 0.570(3) 0.0831(9) 0.075(6) Uani 0.325(2) 1 d D U P A 2
H20A H 0.5501 0.5073 0.1055 0.089 Uiso 0.325(2) 1 calc R . P A 2
H20B H 0.4625 0.6164 0.0757 0.089 Uiso 0.325(2) 1 calc R . P A 2
C202 C 0.616(4) 0.549(3) 0.0384(9) 0.082(9) Uani 0.325(2) 1 d D U P A 2
H20C H 0.6258 0.6103 0.0162 0.123 Uiso 0.325(2) 1 calc GR . P A 2
H20D H 0.5567 0.5247 0.0226 0.123 Uiso 0.325(2) 1 calc GR . P A 2
H20E H 0.7064 0.4988 0.0455 0.123 Uiso 0.325(2) 1 calc GR . P A 2
C203 C 0.759(2) 0.3855(12) 0.2103(9) 0.041(5) Uani 0.325(2) 1 d D U P A 2
H20F H 0.7073 0.3586 0.1918 0.049 Uiso 0.325(2) 1 calc R . P A 2
H20G H 0.7129 0.3905 0.2422 0.049 Uiso 0.325(2) 1 calc R . P A 2
C204 C 0.902(4) 0.317(2) 0.2197(18) 0.063(11) Uani 0.325(2) 1 d D U P A 2
H20H H 0.9596 0.3356 0.1920 0.095 Uiso 0.325(2) 1 calc GR . P A 2
H20I H 0.9036 0.2486 0.2232 0.095 Uiso 0.325(2) 1 calc GR . P A 2
H20J H 0.9380 0.3220 0.2503 0.095 Uiso 0.325(2) 1 calc GR . P A 2
C205 C 0.6230(19) 0.4588(13) 0.3392(6) 0.034(3) Uani 0.325(2) 1 d D U P A 2
H20K H 0.5841 0.4261 0.3196 0.041 Uiso 0.325(2) 1 calc R . P A 2
H20L H 0.5541 0.4823 0.3634 0.041 Uiso 0.325(2) 1 calc R . P A 2
C206 C 0.756(3) 0.386(2) 0.3660(13) 0.048(6) Uani 0.325(2) 1 d D U P A 2
H20M H 0.8161 0.3537 0.3424 0.072 Uiso 0.325(2) 1 calc GR . P A 2
H20N H 0.7334 0.3348 0.3926 0.072 Uiso 0.325(2) 1 calc GR . P A 2
H20O H 0.8017 0.4217 0.3803 0.072 Uiso 0.325(2) 1 calc GR . P A 2
C207 C 0.551(3) 0.780(2) 0.3172(14) 0.089(7) Uani 0.325(2) 1 d D U P A 2
H20P H 0.5004 0.7567 0.3468 0.107 Uiso 0.325(2) 1 calc R . P A 2
H20Q H 0.4839 0.8167 0.2895 0.107 Uiso 0.325(2) 1 calc R . P A 2
C208 C 0.624(4) 0.845(2) 0.328(2) 0.172(14) Uani 0.325(2) 1 d D U P A 2
H20R H 0.5767 0.9145 0.3105 0.258 Uiso 0.325(2) 1 calc GR . P A 2
H20S H 0.7185 0.8254 0.3156 0.258 Uiso 0.325(2) 1 calc GR . P A 2
H20T H 0.6265 0.8387 0.3633 0.258 Uiso 0.325(2) 1 calc GR . P A 2
C209 C 0.369(3) 0.9702(19) 0.1840(12) 0.065(7) Uani 0.325(2) 1 d D U P A 2
H20U H 0.2907 0.9447 0.1854 0.078 Uiso 0.325(2) 1 calc R . P A 2
H20V H 0.3709 1.0129 0.1503 0.078 Uiso 0.325(2) 1 calc R . P A 2
C210 C 0.351(4) 1.031(2) 0.2213(15) 0.071(9) Uani 0.325(2) 1 d D U P A 2
H21A H 0.2683 1.0882 0.2130 0.107 Uiso 0.325(2) 1 calc GR . P A 2
H21B H 0.4311 1.0534 0.2208 0.107 Uiso 0.325(2) 1 calc GR . P A 2
H21C H 0.3432 0.9895 0.2543 0.107 Uiso 0.325(2) 1 calc GR . P A 2
C211 C 0.450(4) 0.865(2) 0.0693(9) 0.084(7) Uani 0.325(2) 1 d D U P A 2
H21D H 0.3647 0.8509 0.0825 0.100 Uiso 0.325(2) 1 calc R . P A 2
H21E H 0.5007 0.8132 0.0523 0.100 Uiso 0.325(2) 1 calc R . P A 2
C212 C 0.414(4) 0.964(2) 0.0338(10) 0.105(12) Uani 0.325(2) 1 d D U P A 2
H21F H 0.3726 0.9606 0.0038 0.157 Uiso 0.325(2) 1 calc GR . P A 2
H21G H 0.4968 0.9824 0.0251 0.157 Uiso 0.325(2) 1 calc GR . P A 2
H21H H 0.3482 1.0129 0.0488 0.157 Uiso 0.325(2) 1 calc GR . P A 2
Tb2 Tb 0.9733(8) 0.6454(5) 0.2176(3) 0.034(2) Uani 0.0384(11) 1 d . U P C 5
Co1A Co 0.7035(7) 0.6868(7) 0.1929(6) 0.0518(15) Uani 0.40(3) 1 d . U P A 2
C221 C 0.8207(13) 0.7642(12) 0.1506(6) 0.070(4) Uani 0.438(15) 1 d . U P A 2
H221 H 0.7907 0.8104 0.1196 0.085 Uiso 0.438(15) 1 calc R . P A 2
C222 C 0.8802(17) 0.6595(13) 0.1586(5) 0.072(4) Uani 0.438(15) 1 d G U P A 2
H222 H 0.9058 0.6223 0.1322 0.086 Uiso 0.438(15) 1 calc R . P A 2
C223 C 0.9103(18) 0.6184(7) 0.2100(6) 0.059(4) Uani 0.438(15) 1 d G U P A 2
H223 H 0.9506 0.5499 0.2257 0.071 Uiso 0.438(15) 1 calc R . P A 2
C224 C 0.8694(15) 0.6977(12) 0.2338(5) 0.063(4) Uani 0.438(15) 1 d G U P A 2
H224 H 0.8776 0.6915 0.2682 0.075 Uiso 0.438(15) 1 calc R . P A 2
C225 C 0.8140(14) 0.7878(8) 0.1971(8) 0.068(4) Uani 0.438(15) 1 d G U P A 2
H225 H 0.7788 0.8524 0.2026 0.081 Uiso 0.438(15) 1 calc R . P A 2

loop_
_atom_site_aniso_label
_atom_site_aniso_U_11
_atom_site_aniso_U_22
_atom_site_aniso_U_33
_atom_site_aniso_U_23
_atom_site_aniso_U_13
_atom_site_aniso_U_12
Tb1 0.01081(10) 0.01100(10) 0.01798(10) -0.00041(7) -0.00171(7) -0.00330(7)
Co1 0.0096(7) 0.0220(12) 0.059(2) -0.0150(10) -0.0013(10) -0.0075(6)
Si1 0.0560(10) 0.0248(7) 0.0251(7) 0.0035(6) -0.0091(7) -0.0168(7)
N1 0.0166(17) 0.0141(15) 0.0201(16) -0.0019(13) 0.0004(13) -0.0037(13)
N2 0.0161(17) 0.0156(16) 0.0220(17) -0.0012(13) -0.0003(13) -0.0037(13)
N3 0.0229(18) 0.0161(16) 0.0193(17) -0.0014(13) -0.0024(14) -0.0049(14)
N4 0.0168(16) 0.0134(15) 0.0193(16) -0.0011(13) 0.0000(13) -0.0026(13)
C1 0.0150(19) 0.0153(17) 0.0180(18) -0.0025(14) 0.0008(15) -0.0046(15)
C2 0.022(2) 0.0166(19) 0.0184(19) -0.0031(15) 0.0001(16) -0.0050(16)
C3 0.016(2) 0.0176(19) 0.022(2) -0.0069(15) -0.0002(15) -0.0052(16)
C4 0.0119(18) 0.0164(18) 0.0227(19) -0.0042(15) -0.0018(15) -0.0042(15)
C5 0.0128(19) 0.0132(17) 0.026(2) -0.0047(15) -0.0010(15) -0.0022(15)
C6 0.0131(19) 0.0129(18) 0.028(2) -0.0015(15) -0.0002(15) -0.0031(15)
C7 0.025(2) 0.0130(18) 0.029(2) -0.0026(16) -0.0015(17) -0.0063(17)
C8 0.031(2) 0.0153(19) 0.027(2) -0.0003(16) 0.0008(18) -0.0069(18)
C9 0.021(2) 0.0156(19) 0.025(2) -0.0004(15) -0.0020(16) -0.0060(16)
C10 0.031(2) 0.019(2) 0.022(2) 0.0006(16) -0.0021(17) -0.0078(18)
C11 0.034(3) 0.0188(19) 0.022(2) -0.0017(16) 0.0019(18) -0.0084(18)
C12 0.060(4) 0.023(2) 0.020(2) -0.0023(18) 0.002(2) -0.010(2)
C13 0.054(3) 0.024(2) 0.021(2) -0.0068(18) 0.005(2) -0.011(2)
C14 0.030(2) 0.0195(19) 0.020(2) -0.0050(15) 0.0023(17) -0.0078(17)
C15 0.021(2) 0.0174(18) 0.0206(19) -0.0055(15) 0.0006(15) -0.0049(16)
C16 0.0170(19) 0.0135(18) 0.0219(19) -0.0038(15) -0.0002(15) -0.0029(15)
C17 0.016(2) 0.0136(18) 0.023(2) -0.0042(15) -0.0001(16) -0.0021(15)
C18 0.019(2) 0.0132(18) 0.022(2) -0.0015(15) -0.0011(16) -0.0017(16)
C19 0.0157(19) 0.0140(18) 0.0199(18) -0.0014(14) -0.0011(15) -0.0018(15)
C20 0.0151(19) 0.0139(17) 0.0176(18) -0.0013(14) -0.0012(14) -0.0029(15)
C21 0.021(2) 0.0138(18) 0.0218(19) -0.0062(15) 0.0004(16) -0.0018(16)
C22 0.024(2) 0.0137(18) 0.022(2) -0.0059(16) -0.0001(17) -0.0032(16)
C23 0.041(3) 0.019(2) 0.028(2) -0.0041(17) -0.0019(19) -0.008(2)
C24 0.050(3) 0.021(2) 0.029(2) -0.0017(18) -0.004(2) -0.012(2)
C25 0.057(3) 0.039(3) 0.043(3) 0.001(2) -0.013(3) -0.013(3)
C26 0.059(4) 0.057(4) 0.081(5) -0.004(4) -0.004(4) -0.020(4)
C27 0.072(5) 0.042(4) 0.079(5) -0.010(3) -0.010(4) -0.007(3)
C28 0.066(4) 0.031(3) 0.034(3) -0.002(2) -0.004(2) -0.025(3)
C29 0.083(5) 0.040(3) 0.044(3) 0.009(3) -0.004(3) -0.028(3)
C30 0.063(4) 0.050(4) 0.050(4) -0.006(3) -0.008(3) -0.030(3)
C31 0.057(4) 0.035(3) 0.037(3) -0.006(2) -0.009(2) -0.022(3)
C32 0.063(4) 0.040(3) 0.049(4) -0.010(3) -0.006(3) -0.025(3)
C33 0.071(5) 0.058(4) 0.044(3) -0.016(3) 0.000(3) -0.032(4)
C34 0.0188(19) 0.0120(17) 0.022(2) -0.0026(15) 0.0026(15) -0.0038(15)
C35 0.0175(19) 0.0148(19) 0.026(2) -0.0035(16) 0.0017(16) -0.0050(16)
C36 0.022(2) 0.0145(18) 0.025(2) -0.0032(16) 0.0016(16) -0.0093(16)
C37 0.024(2) 0.0158(19) 0.029(2) -0.0077(17) 0.0038(17) -0.0076(16)
C38 0.0171(19) 0.0138(18) 0.029(2) -0.0036(16) 0.0051(16) -0.0052(15)
C39 0.019(2) 0.0160(19) 0.026(2) -0.0040(16) -0.0010(16) -0.0062(16)
C40 0.020(2) 0.024(2) 0.036(2) -0.0114(19) -0.0010(18) -0.0076(17)
C41 0.025(2) 0.032(3) 0.040(3) -0.013(2) -0.004(2) -0.009(2)
C42 0.032(3) 0.086(5) 0.041(3) -0.029(3) 0.003(2) -0.025(3)
C43 0.039(3) 0.028(3) 0.076(4) -0.005(3) -0.017(3) -0.016(2)
C44 0.016(2) 0.021(2) 0.043(3) -0.0119(19) 0.0068(18) -0.0042(17)
C45 0.033(3) 0.058(4) 0.053(3) -0.011(3) 0.018(3) 0.000(3)
C46 0.022(2) 0.022(2) 0.066(4) -0.011(2) 0.000(2) -0.0051(19)
C47 0.020(2) 0.029(3) 0.084(4) -0.027(3) 0.004(3) -0.004(2)
C48 0.027(2) 0.0176(19) 0.018(2) -0.0037(16) 0.0041(16) -0.0062(16)
C49 0.029(2) 0.023(2) 0.023(2) -0.0072(18) -0.0007(18) -0.0051(18)
C50 0.0245(16) 0.0277(16) 0.0257(16) -0.0091(13) 0.0093(12) -0.0120(13)
C51 0.0245(16) 0.0277(16) 0.0257(16) -0.0091(13) 0.0093(12) -0.0120(13)
C52 0.029(2) 0.025(2) 0.026(2) -0.0069(18) 0.0063(17) -0.0066(17)
C53 0.028(2) 0.026(2) 0.024(2) -0.0089(18) 0.0017(17) -0.0093(18)
C54 0.044(3) 0.036(3) 0.028(2) -0.011(2) -0.002(2) -0.018(2)
C55 0.055(4) 0.081(5) 0.064(4) -0.038(4) -0.019(3) -0.012(3)
C56 0.078(5) 0.058(4) 0.034(3) -0.015(3) 0.003(3) -0.043(4)
C57 0.081(5) 0.049(3) 0.049(4) 0.000(3) -0.015(3) -0.043(3)
C58 0.031(5) 0.036(5) 0.031(6) -0.016(4) 0.003(4) -0.002(4)
C59 0.041(6) 0.040(5) 0.060(7) -0.027(5) 0.000(5) 0.006(4)
C60 0.031(5) 0.051(6) 0.066(7) -0.009(5) 0.005(5) -0.006(5)
C61 0.041(6) 0.040(6) 0.040(5) -0.016(4) -0.002(4) 0.001(5)
C121 0.022(5) 0.045(5) 0.098(6) -0.021(4) 0.011(4) -0.020(4)
C122 0.014(5) 0.052(5) 0.102(7) -0.017(4) -0.001(4) -0.014(4)
C123 0.017(4) 0.055(6) 0.101(6) -0.015(4) -0.010(4) -0.019(4)
C124 0.021(4) 0.054(6) 0.099(7) -0.028(5) -0.001(4) -0.020(4)
C125 0.028(5) 0.050(5) 0.099(7) -0.021(4) 0.001(4) -0.026(4)
P101 0.0194(9) 0.0272(10) 0.0545(13) -0.0184(9) 0.0142(8) -0.0126(8)
P102 0.0210(11) 0.0205(10) 0.138(3) -0.0057(13) -0.0309(13) -0.0046(8)
P103 0.0178(9) 0.0251(9) 0.0504(12) -0.0123(8) -0.0053(8) -0.0093(7)
O101 0.018(2) 0.024(3) 0.033(3) -0.001(2) 0.0025(19) -0.005(2)
O102 0.018(2) 0.018(2) 0.040(3) -0.005(2) -0.0068(19) -0.0008(17)
O103 0.018(2) 0.024(2) 0.037(3) -0.011(2) -0.0007(19) -0.0045(19)
O104 0.051(4) 0.040(3) 0.048(3) -0.022(3) 0.024(3) -0.029(3)
O105 0.026(3) 0.052(4) 0.088(5) -0.050(4) 0.019(3) -0.016(3)
O106 0.046(4) 0.066(4) 0.111(6) -0.011(4) -0.009(4) -0.006(3)
O107 0.058(6) 0.103(6) 0.107(5) 0.018(4) -0.048(4) -0.020(5)
O108 0.022(3) 0.047(4) 0.054(3) -0.023(3) -0.011(2) -0.004(3)
O109 0.020(2) 0.026(2) 0.062(4) -0.015(2) -0.004(2) -0.0097(19)
C101 0.066(6) 0.040(5) 0.046(4) -0.020(3) 0.023(4) -0.022(4)
C102 0.051(5) 0.054(6) 0.091(8) -0.037(5) 0.018(5) -0.028(4)
C103 0.037(5) 0.055(5) 0.084(7) -0.046(5) 0.010(5) -0.016(4)
C104 0.035(5) 0.046(5) 0.077(7) -0.039(6) 0.012(6) -0.014(4)
C105 0.026(5) 0.079(7) 0.073(7) -0.016(6) 0.000(5) -0.008(5)
C106 0.030(6) 0.063(7) 0.055(8) -0.014(5) -0.001(6) 0.001(5)
C107 0.079(9) 0.063(8) 0.101(7) -0.017(6) -0.032(6) -0.003(6)
C108 0.092(13) 0.084(10) 0.061(9) -0.015(7) -0.030(10) 0.012(9)
C109 0.038(4) 0.046(5) 0.043(4) -0.021(4) -0.005(3) -0.005(4)
C110 0.024(4) 0.046(4) 0.037(4) -0.017(3) -0.014(3) -0.005(3)
C111 0.032(5) 0.030(4) 0.048(5) -0.006(4) -0.004(4) -0.016(3)
C112 0.030(6) 0.034(5) 0.049(6) -0.010(5) -0.008(4) -0.005(4)
C58B 0.031(5) 0.031(5) 0.035(6) -0.016(4) 0.003(4) -0.006(4)
C59B 0.028(5) 0.057(7) 0.039(5) -0.018(5) 0.001(4) -0.002(5)
C60B 0.026(5) 0.043(6) 0.049(6) -0.022(5) 0.004(4) -0.009(4)
C61B 0.029(5) 0.034(5) 0.044(6) -0.017(4) -0.003(4) -0.003(4)
P201 0.0108(16) 0.050(2) 0.050(2) -0.0038(19) 0.0067(15) -0.0073(16)
P202 0.027(2) 0.036(2) 0.051(3) -0.0073(19) -0.0145(18) -0.0079(17)
P203 0.025(2) 0.040(2) 0.078(3) 0.019(2) -0.012(2) -0.0208(19)
O201 0.020(4) 0.044(5) 0.048(6) -0.018(4) 0.010(4) -0.014(4)
O202 0.026(4) 0.059(6) 0.041(5) -0.021(5) -0.007(3) -0.008(4)
O203 0.025(5) 0.042(6) 0.069(7) 0.011(5) -0.006(4) -0.018(4)
O204 0.023(7) 0.065(9) 0.057(5) -0.006(5) 0.011(4) -0.010(7)
O205 0.0108(16) 0.050(2) 0.050(2) -0.0038(19) 0.0067(15) -0.0073(16)
O206 0.015(5) 0.030(4) 0.044(5) -0.021(4) -0.006(4) -0.002(4)
O207 0.073(9) 0.059(7) 0.072(7) -0.022(6) -0.022(6) -0.021(6)
O208 0.025(5) 0.049(5) 0.087(7) 0.006(5) -0.007(5) -0.018(5)
O209 0.041(8) 0.043(8) 0.075(6) 0.018(5) 0.001(5) -0.017(6)
C201 0.053(11) 0.100(15) 0.075(10) -0.028(9) 0.007(8) -0.027(11)
C202 0.091(19) 0.080(18) 0.072(11) -0.019(12) 0.014(12) -0.025(15)
C203 0.022(9) 0.046(6) 0.048(9) -0.011(5) 0.008(6) -0.005(5)
C204 0.030(11) 0.059(11) 0.08(2) -0.011(12) 0.005(10) 0.003(8)
C205 0.034(8) 0.037(6) 0.037(7) -0.020(5) -0.010(6) -0.010(6)
C206 0.045(11) 0.055(9) 0.038(11) -0.015(8) -0.022(9) -0.003(8)
C207 0.102(13) 0.068(10) 0.087(13) -0.031(10) -0.030(11) 0.004(9)
C208 0.17(2) 0.136(17) 0.25(3) -0.10(2) -0.03(2) -0.043(17)
C209 0.032(8) 0.051(9) 0.099(15) 0.007(9) -0.008(9) -0.013(7)
C210 0.044(17) 0.054(12) 0.095(17) 0.008(12) -0.009(12) -0.007(11)
C211 0.082(16) 0.067(12) 0.088(9) 0.020(8) -0.017(10) -0.032(12)
C212 0.16(3) 0.057(13) 0.082(14) 0.011(11) -0.029(17) -0.032(15)
Tb2 0.032(4) 0.024(3) 0.041(4) -0.004(3) 0.005(3) -0.007(3)
Co1A 0.0250(15) 0.065(2) 0.064(4) -0.003(2) -0.0035(18) -0.0214(15)
C221 0.021(6) 0.080(7) 0.106(7) 0.002(5) -0.004(5) -0.030(5)
C222 0.027(6) 0.080(7) 0.102(7) -0.003(5) 0.005(5) -0.025(5)
C223 0.017(6) 0.057(6) 0.102(7) -0.005(5) -0.004(5) -0.021(5)
C224 0.028(6) 0.055(7) 0.103(7) -0.003(5) -0.014(5) -0.019(5)
C225 0.031(7) 0.062(6) 0.102(8) 0.007(5) -0.014(6) -0.023(5)

loop_
_atom_type_symbol
_atom_type_description
_atom_type_scat_dispersion_real
_atom_type_scat_dispersion_imag
_atom_type_scat_source
C C 0.0033 0.0016 'International Tables Vol C Tables 4.2.6.8 and 6.1.1.4'
H H 0.0000 0.0000 'International Tables Vol C Tables 4.2.6.8 and 6.1.1.4'
Co Co 0.3494 0.9721 'International Tables Vol C Tables 4.2.6.8 and 6.1.1.4'
N N 0.0061 0.0033 'International Tables Vol C Tables 4.2.6.8 and 6.1.1.4'
O O 0.0106 0.0060 'International Tables Vol C Tables 4.2.6.8 and 6.1.1.4'
P P 0.1023 0.0942 'International Tables Vol C Tables 4.2.6.8 and 6.1.1.4'
Si Si 0.0817 0.0704 'International Tables Vol C Tables 4.2.6.8 and 6.1.1.4'
Tb Tb -0.1723 4.1537 'International Tables Vol C Tables 4.2.6.8 and 6.1.1.4'

loop_
_geom_angle_atom_site_label_1
_geom_angle_atom_site_label_2
_geom_angle_atom_site_label_3
_geom_angle
_geom_angle_site_symmetry_1
_geom_angle_site_symmetry_3
N1 Tb1 N4 74.37(12) . .
N1 Tb1 Tb2 56.58(15) . 1_455
N2 Tb1 N1 74.45(12) . .
N2 Tb1 N4 117.37(12) . .
N2 Tb1 Tb2 56.62(14) . 1_455
N3 Tb1 N1 117.77(12) . .
N3 Tb1 N2 74.68(12) . .
N3 Tb1 N4 74.19(12) . .
N3 Tb1 Tb2 61.25(15) . 1_455
N4 Tb1 Tb2 60.81(14) . 1_455
O101 Tb1 N1 77.72(16) . .
O101 Tb1 N2 134.78(17) . .
O101 Tb1 N3 150.53(17) . .
O101 Tb1 N4 87.68(16) . .
O101 Tb1 O102 79.27(18) . .
O101 Tb1 O103 76.80(19) . .
O102 Tb1 N1 113.16(15) . .
O102 Tb1 N2 79.86(15) . .
O102 Tb1 N3 112.64(16) . .
O102 Tb1 N4 162.77(15) . .
O102 Tb1 O103 79.48(17) . .
O103 Tb1 N1 148.68(15) . .
O103 Tb1 N2 136.87(15) . .
O103 Tb1 N3 79.08(15) . .
O103 Tb1 N4 86.66(14) . .
O201 Tb1 N1 85.6(3) . .
O201 Tb1 N2 83.8(3) . .
O201 Tb1 N3 141.3(3) . .
O201 Tb1 N4 144.4(3) . .
O202 Tb1 N1 161.0(3) . .
O202 Tb1 N2 110.0(3) . .
O202 Tb1 N3 80.9(3) . .
O202 Tb1 N4 116.8(3) . .
O202 Tb1 O201 76.7(4) . .
O202 Tb1 O203 80.9(5) . .
O203 Tb1 N1 88.1(4) . .
O203 Tb1 N2 154.3(4) . .
O203 Tb1 N3 130.9(4) . .
O203 Tb1 N4 74.3(3) . .
O203 Tb1 O201 75.9(4) . .
C121 Co1 P101 90.2(4) . .
C121 Co1 P102 122.9(3) . .
C121 Co1 P103 146.4(3) . .
C122 Co1 C121 39.5(2) . .
C122 Co1 P101 118.0(5) . .
C122 Co1 P102 92.6(3) . .
C122 Co1 P103 149.4(5) . .
C123 Co1 C121 66.8(3) . .
C123 Co1 C122 39.9(2) . .
C123 Co1 C125 67.4(2) . .
C123 Co1 P101 156.5(4) . .
C123 Co1 P102 96.8(4) . .
C123 Co1 P103 109.6(4) . .
C124 Co1 C121 67.1(2) . .
C124 Co1 C122 67.2(2) . .
C124 Co1 C123 40.37(17) . .
C124 Co1 C125 40.22(16) . .
C124 Co1 P101 136.0(5) . .
C124 Co1 P102 132.5(5) . .
C124 Co1 P103 88.6(3) . .
C125 Co1 C121 39.65(19) . .
C125 Co1 C122 66.7(3) . .
C125 Co1 P101 98.6(4) . .
C125 Co1 P102 159.3(3) . .
C125 Co1 P103 107.0(3) . .
P102 Co1 P101 91.48(17) . .
P103 Co1 P101 92.29(15) . .
P103 Co1 P102 90.5(2) . .
C24 Si1 C25 108.1(3) . .
C24 Si1 C28 107.4(3) . .
C24 Si1 C31 103.6(2) . .
C25 Si1 C28 109.7(3) . .
C25 Si1 C31 116.1(3) . .
C28 Si1 C31 111.3(3) . .
Tb1 N1 Tb2 80.02(19) . 1_455
C1 N1 Tb1 122.9(3) . .
C1 N1 C4 106.2(3) . .
C1 N1 Tb2 112.4(3) . 1_455
C4 N1 Tb1 123.3(3) . .
C4 N1 Tb2 107.3(3) . 1_455
Tb1 N2 Tb2 80.01(17) . 1_455
C6 N2 Tb1 124.4(3) . .
C6 N2 Tb2 104.1(3) . 1_455
C9 N2 Tb1 124.9(3) . .
C9 N2 C6 106.6(4) . .
C9 N2 Tb2 108.6(3) . 1_455
C11 N3 Tb1 123.9(3) . .
C11 N3 C14 106.1(4) . .
C14 N3 Tb1 124.8(3) . .
C16 N4 Tb1 123.8(3) . .
C19 N4 Tb1 122.8(3) . .
C19 N4 C16 106.6(3) . .
N1 C1 C2 110.3(4) . .
N1 C1 C20 125.0(4) . .
C20 C1 C2 124.6(4) . .
C1 C2 H2 126.5 . .
C3 C2 C1 107.1(4) . .
C3 C2 H2 126.5 . .
C2 C3 H3 126.6 . .
C2 C3 C4 106.9(4) . .
C4 C3 H3 126.6 . .
N1 C4 C3 109.5(4) . .
N1 C4 C5 125.3(4) . .
C5 C4 C3 125.2(4) . .
C4 C5 C6 125.8(4) . .
C4 C5 C34 116.8(4) . .
C6 C5 C34 117.4(4) . .
N2 C6 C5 125.9(4) . .
N2 C6 C7 109.2(4) . .
C5 C6 C7 124.8(4) . .
C6 C7 H7 126.4 . .
C8 C7 C6 107.2(4) . .
C8 C7 H7 126.4 . .
C7 C8 H8 126.5 . .
C7 C8 C9 107.0(4) . .
C9 C8 H8 126.5 . .
N2 C9 C8 110.0(4) . .
N2 C9 C10 125.2(4) . .
C10 C9 C8 124.7(4) . .
C9 C10 C11 126.1(4) . .
C9 C10 C23 118.4(4) . .
C11 C10 C23 115.5(4) . .
N3 C11 C10 125.4(4) . .
N3 C11 C12 110.2(4) . .
C10 C11 C12 124.2(4) . .
C11 C12 H12 126.6 . .
C13 C12 C11 106.8(4) . .
C13 C12 H12 126.6 . .
C12 C13 H13 126.3 . .
C12 C13 C14 107.4(4) . .
C14 C13 H13 126.3 . .
N3 C14 C13 109.6(4) . .
N3 C14 C15 125.6(4) . .
C15 C14 C13 124.6(4) . .
C14 C15 C16 125.9(4) . .
C14 C15 C48 116.9(4) . .
C16 C15 C48 117.1(4) . .
N4 C16 C15 125.4(4) . .
N4 C16 C17 109.4(4) . .
C15 C16 C17 125.1(4) . .
C16 C17 H17 126.5 . .
C18 C17 C16 107.0(4) . .
C18 C17 H17 126.5 . .
C17 C18 H18 126.6 . .
C17 C18 C19 106.8(4) . .
C19 C18 H18 126.6 . .
N4 C19 C18 110.1(4) . .
N4 C19 C20 125.8(4) . .
C20 C19 C18 124.1(4) . .
C1 C20 C21 117.0(4) . .
C19 C20 C1 126.0(4) . .
C19 C20 C21 116.9(4) . .
C22 C21 C20 178.1(5) . .
C21 C22 C22 179.3(6) . 2_575
C24 C23 C10 174.5(5) . .
C23 C24 Si1 168.4(5) . .
Si1 C25 H25 108.0 . .
C26 C25 Si1 114.5(5) . .
C26 C25 H25 108.0 . .
C26 C25 C27 109.2(7) . .
C27 C25 Si1 109.0(5) . .
C27 C25 H25 108.0 . .
C25 C26 H26A 109.5 . .
C25 C26 H26B 109.5 . .
C25 C26 H26C 109.5 . .
H26A C26 H26B 109.5 . .
H26A C26 H26C 109.5 . .
H26B C26 H26C 109.5 . .
C25 C27 H27A 109.5 . .
C25 C27 H27B 109.5 . .
C25 C27 H27C 109.5 . .
H27A C27 H27B 109.5 . .
H27A C27 H27C 109.5 . .
H27B C27 H27C 109.5 . .
Si1 C28 H28 105.8 . .
C29 C28 Si1 114.6(5) . .
C29 C28 H28 105.8 . .
C30 C28 Si1 113.0(4) . .
C30 C28 H28 105.8 . .
C30 C28 C29 111.0(6) . .
C28 C29 H29A 109.5 . .
C28 C29 H29B 109.5 . .
C28 C29 H29C 109.5 . .
H29A C29 H29B 109.5 . .
H29A C29 H29C 109.5 . .
H29B C29 H29C 109.5 . .
C28 C30 H30A 109.5 . .
C28 C30 H30B 109.5 . .
C28 C30 H30C 109.5 . .
H30A C30 H30B 109.5 . .
H30A C30 H30C 109.5 . .
H30B C30 H30C 109.5 . .
Si1 C31 H31 105.6 . .
C32 C31 Si1 113.2(5) . .
C32 C31 H31 105.6 . .
C33 C31 Si1 115.4(4) . .
C33 C31 H31 105.6 . .
C33 C31 C32 110.6(5) . .
C31 C32 H32A 109.5 . .
C31 C32 H32B 109.5 . .
C31 C32 H32C 109.5 . .
H32A C32 H32B 109.5 . .
H32A C32 H32C 109.5 . .
H32B C32 H32C 109.5 . .
C31 C33 H33A 109.5 . .
C31 C33 H33B 109.5 . .
C31 C33 H33C 109.5 . .
H33A C33 H33B 109.5 . .
H33A C33 H33C 109.5 . .
H33B C33 H33C 109.5 . .
C35 C34 C5 121.1(4) . .
C35 C34 C39 119.7(4) . .
C39 C34 C5 119.0(4) . .
C34 C35 H35 119.6 . .
C36 C35 C34 120.8(4) . .
C36 C35 H35 119.6 . .
C35 C36 C37 118.2(4) . .
C35 C36 C40 122.0(4) . .
C37 C36 C40 119.7(4) . .
C36 C37 H37 118.7 . .
C38 C37 C36 122.7(4) . .
C38 C37 H37 118.7 . .
C37 C38 C39 117.9(4) . .
C37 C38 C44 120.4(4) . .
C39 C38 C44 121.6(4) . .
C34 C39 C38 120.6(4) . .
C34 C39 H39 119.7 . .
C38 C39 H39 119.7 . .
C41 C40 C36 112.0(4) . .
C42 C40 C36 109.9(4) . .
C42 C40 C41 107.9(5) . .
C43 C40 C36 108.6(4) . .
C43 C40 C41 108.1(4) . .
C43 C40 C42 110.4(5) . .
C40 C41 H41A 109.5 . .
C40 C41 H41B 109.5 . .
C40 C41 H41C 109.5 . .
H41A C41 H41B 109.5 . .
H41A C41 H41C 109.5 . .
H41B C41 H41C 109.5 . .
C40 C42 H42A 109.5 . .
C40 C42 H42B 109.5 . .
C40 C42 H42C 109.5 . .
H42A C42 H42B 109.5 . .
H42A C42 H42C 109.5 . .
H42B C42 H42C 109.5 . .
C40 C43 H43A 109.5 . .
C40 C43 H43B 109.5 . .
C40 C43 H43C 109.5 . .
H43A C43 H43B 109.5 . .
H43A C43 H43C 109.5 . .
H43B C43 H43C 109.5 . .
C45 C44 C38 109.1(4) . .
C46 C44 C38 109.5(4) . .
C46 C44 C45 109.2(5) . .
C47 C44 C38 112.6(4) . .
C47 C44 C45 107.7(5) . .
C47 C44 C46 108.7(5) . .
C44 C45 H45A 109.5 . .
C44 C45 H45B 109.5 . .
C44 C45 H45C 109.5 . .
H45A C45 H45B 109.5 . .
H45A C45 H45C 109.5 . .
H45B C45 H45C 109.5 . .
C44 C46 H46A 109.5 . .
C44 C46 H46B 109.5 . .
C44 C46 H46C 109.5 . .
H46A C46 H46B 109.5 . .
H46A C46 H46C 109.5 . .
H46B C46 H46C 109.5 . .
C44 C47 H47A 109.5 . .
C44 C47 H47B 109.5 . .
C44 C47 H47C 109.5 . .
H47A C47 H47B 109.5 . .
H47A C47 H47C 109.5 . .
H47B C47 H47C 109.5 . .
C49 C48 C15 120.1(4) . .
C49 C48 C53 119.8(4) . .
C53 C48 C15 120.1(4) . .
C48 C49 H49 120.0 . .
C48 C49 C50 120.1(4) . .
C50 C49 H49 120.0 . .
C49 C50 C54 121.2(4) . .
C51 C50 C49 119.2(5) . .
C51 C50 C54 119.6(4) . .
C50 C51 H51 118.9 . .
C50 C51 C52 122.2(4) . .
C52 C51 H51 118.9 . .
C51 C52 C53 117.8(5) . .
C51 C52 C58 120.7(7) . .
C51 C52 C58B 121.8(7) . .
C53 C52 C58 121.4(7) . .
C53 C52 C58B 120.4(7) . .
C48 C53 C52 121.0(5) . .
C48 C53 H53 119.5 . .
C52 C53 H53 119.5 . .
C55 C54 C50 113.3(5) . .
C55 C54 C56 107.0(5) . .
C56 C54 C50 107.9(5) . .
C57 C54 C50 109.8(5) . .
C57 C54 C55 108.8(6) . .
C57 C54 C56 110.1(5) . .
C54 C55 H55A 109.5 . .
C54 C55 H55B 109.5 . .
C54 C55 H55C 109.5 . .
H55A C55 H55B 109.5 . .
H55A C55 H55C 109.5 . .
H55B C55 H55C 109.5 . .
C54 C56 H56A 109.5 . .
C54 C56 H56B 109.5 . .
C54 C56 H56C 109.5 . .
H56A C56 H56B 109.5 . .
H56A C56 H56C 109.5 . .
H56B C56 H56C 109.5 . .
C54 C57 H57A 109.5 . .
C54 C57 H57B 109.5 . .
C54 C57 H57C 109.5 . .
H57A C57 H57B 109.5 . .
H57A C57 H57C 109.5 . .
H57B C57 H57C 109.5 . .
C52 C58 C61 109.0(9) . .
C59 C58 C52 113.7(10) . .
C59 C58 C61 107.4(10) . .
C60 C58 C52 109.5(10) . .
C60 C58 C59 109.7(11) . .
C60 C58 C61 107.3(11) . .
C58 C59 H59A 109.5 . .
C58 C59 H59B 109.5 . .
C58 C59 H59C 109.5 . .
H59A C59 H59B 109.5 . .
H59A C59 H59C 109.5 . .
H59B C59 H59C 109.5 . .
C58 C60 H60A 109.5 . .
C58 C60 H60B 109.5 . .
C58 C60 H60C 109.5 . .
H60A C60 H60B 109.5 . .
H60A C60 H60C 109.5 . .
H60B C60 H60C 109.5 . .
C58 C61 H61A 109.5 . .
C58 C61 H61B 109.5 . .
C58 C61 H61C 109.5 . .
H61A C61 H61B 109.5 . .
H61A C61 H61C 109.5 . .
H61B C61 H61C 109.5 . .
Co1 C121 H121 126.6 . .
C122 C121 Co1 69.9(4) . .
C122 C121 H121 126.0 . .
C125 C121 Co1 69.1(4) . .
C125 C121 H121 126.0 . .
C125 C121 C122 108.0 . .
Co1 C122 H122 126.2 . .
C121 C122 Co1 70.6(4) . .
C121 C122 H122 126.0 . .
C121 C122 C123 108.0 . .
C123 C122 Co1 68.7(4) . .
C123 C122 H122 126.0 . .
Co1 C123 H123 124.9 . .
C122 C123 Co1 71.4(4) . .
C122 C123 H123 126.0 . .
C122 C123 C124 108.0 . .
C124 C123 Co1 69.3(4) . .
C124 C123 H123 126.0 . .
Co1 C124 H124 124.4 . .
C123 C124 Co1 70.3(4) . .
C123 C124 H124 126.0 . .
C125 C124 Co1 70.9(4) . .
C125 C124 C123 108.0 . .
C125 C124 H124 126.0 . .
Co1 C125 H125 125.4 . .
C121 C125 Co1 71.3(4) . .
C121 C125 C124 108.0 . .
C121 C125 H125 126.0 . .
C124 C125 Co1 68.9(4) . .
C124 C125 H125 126.0 . .
O101 P101 Co1 119.0(3) . .
O101 P101 O104 108.4(4) . .
O101 P101 O105 106.9(4) . .
O104 P101 Co1 108.1(3) . .
O104 P101 O105 100.0(4) . .
O105 P101 Co1 112.7(4) . .
O102 P102 Co1 119.3(3) . .
O102 P102 O106 110.5(4) . .
O102 P102 O107 120.3(5) . .
O106 P102 Co1 119.8(4) . .
O107 P102 Co1 101.7(5) . .
O107 P102 O106 78.7(6) . .
O103 P103 Co1 118.8(2) . .
O103 P103 O108 109.5(3) . .
O103 P103 O109 108.2(3) . .
O108 P103 Co1 105.5(3) . .
O108 P103 O109 99.8(4) . .
O109 P103 Co1 113.2(3) . .
P101 O101 Tb1 134.1(3) . .
P102 O102 Tb1 134.1(3) . .
P103 O103 Tb1 136.7(3) . .
C101 O104 P101 116.6(6) . .
C103 O105 P101 120.1(7) . .
C105 O106 P102 116.3(8) . .
C107 O107 P102 131.1(10) . .
C109 O108 P103 117.3(5) . .
C111 O109 P103 123.1(6) . .
O104 C101 H10A 109.1 . .
O104 C101 H10B 109.1 . .
O104 C101 C102 112.5(8) . .
H10A C101 H10B 107.8 . .
C102 C101 H10A 109.1 . .
C102 C101 H10B 109.1 . .
C101 C102 H10C 109.5 . .
C101 C102 H10D 109.5 . .
C101 C102 H10E 109.5 . .
H10C C102 H10D 109.5 . .
H10C C102 H10E 109.5 . .
H10D C102 H10E 109.5 . .
O105 C103 H10F 109.5 . .
O105 C103 H10G 109.5 . .
O105 C103 C104 110.5(8) . .
H10F C103 H10G 108.1 . .
C104 C103 H10F 109.5 . .
C104 C103 H10G 109.5 . .
C103 C104 H10H 109.5 . .
C103 C104 H10I 109.5 . .
C103 C104 H10J 109.5 . .
H10H C104 H10I 109.5 . .
H10H C104 H10J 109.5 . .
H10I C104 H10J 109.5 . .
O106 C105 H10K 110.2 . .
O106 C105 H10L 110.2 . .
O106 C105 C106 107.6(10) . .
H10K C105 H10L 108.5 . .
C106 C105 H10K 110.2 . .
C106 C105 H10L 110.2 . .
C105 C106 H10M 109.5 . .
C105 C106 H10N 109.5 . .
C105 C106 H10O 109.5 . .
H10M C106 H10N 109.5 . .
H10M C106 H10O 109.5 . .
H10N C106 H10O 109.5 . .
O107 C107 H10P 109.8 . .
O107 C107 H10Q 109.8 . .
O107 C107 C108 109.5(12) . .
H10P C107 H10Q 108.2 . .
C108 C107 H10P 109.8 . .
C108 C107 H10Q 109.8 . .
C107 C108 H10R 109.5 . .
C107 C108 H10S 109.5 . .
C107 C108 H10T 109.5 . .
H10R C108 H10S 109.5 . .
H10R C108 H10T 109.5 . .
H10S C108 H10T 109.5 . .
O108 C109 H10U 109.4 . .
O108 C109 H10V 109.4 . .
O108 C109 C110 111.1(7) . .
H10U C109 H10V 108.0 . .
C110 C109 H10U 109.4 . .
C110 C109 H10V 109.4 . .
C109 C110 H11A 109.5 . .
C109 C110 H11B 109.5 . .
C109 C110 H11C 109.5 . .
H11A C110 H11B 109.5 . .
H11A C110 H11C 109.5 . .
H11B C110 H11C 109.5 . .
O109 C111 H11D 109.5 . .
O109 C111 H11E 109.5 . .
O109 C111 C112 110.8(8) . .
H11D C111 H11E 108.1 . .
C112 C111 H11D 109.5 . .
C112 C111 H11E 109.5 . .
C111 C112 H11F 109.5 . .
C111 C112 H11G 109.5 . .
C111 C112 H11H 109.5 . .
H11F C112 H11G 109.5 . .
H11F C112 H11H 109.5 . .
H11G C112 H11H 109.5 . .
C52 C58B C61B 108.4(9) . .
C59B C58B C52 109.1(10) . .
C59B C58B C60B 108.5(11) . .
C59B C58B C61B 108.9(11) . .
C60B C58B C52 114.5(10) . .
C60B C58B C61B 107.3(10) . .
C58B C59B H59D 109.5 . .
C58B C59B H59E 109.5 . .
C58B C59B H59F 109.5 . .
H59D C59B H59E 109.5 . .
H59D C59B H59F 109.5 . .
H59E C59B H59F 109.5 . .
C58B C60B H60D 109.5 . .
C58B C60B H60E 109.5 . .
C58B C60B H60F 109.5 . .
H60D C60B H60E 109.5 . .
H60D C60B H60F 109.5 . .
H60E C60B H60F 109.5 . .
C58B C61B H61D 109.5 . .
C58B C61B H61E 109.5 . .
C58B C61B H61F 109.5 . .
H61D C61B H61E 109.5 . .
H61D C61B H61F 109.5 . .
H61E C61B H61F 109.5 . .
O201 P201 O204 110.0(9) . .
O201 P201 O205 108.9(7) . .
O201 P201 Co1A 118.9(6) . .
O204 P201 Co1A 108.5(8) . .
O205 P201 O204 106.1(9) . .
O205 P201 Co1A 103.7(6) . .
O202 P202 O206 92.3(7) . .
O202 P202 O207 109.3(9) . .
O202 P202 Co1A 117.7(6) . .
O206 P202 Co1A 130.5(5) . .
O207 P202 O206 89.8(8) . .
O207 P202 Co1A 112.7(8) . .
O203 P203 O208 109.6(8) . .
O203 P203 O209 105.2(8) . .
O203 P203 Co1A 117.8(6) . .
O208 P203 Co1A 109.0(7) . .
O209 P203 O208 100.4(9) . .
O209 P203 Co1A 113.3(7) . .
P201 O201 Tb1 133.3(7) . .
P202 O202 Tb1 137.6(7) . .
P203 O203 Tb1 135.1(8) . .
C201 O204 P201 119.7(15) . .
C203 O205 P201 129.5(11) . .
C205 O206 P202 151.2(11) . .
C207 O207 P202 121.9(16) . .
C209 O208 P203 118.6(13) . .
C211 O209 P203 122.8(15) . .
O204 C201 H20A 108.4 . .
O204 C201 H20B 108.4 . .
H20A C201 H20B 107.4 . .
C202 C201 O204 115.7(17) . .
C202 C201 H20A 108.4 . .
C202 C201 H20B 108.4 . .
C201 C202 H20C 109.5 . .
C201 C202 H20D 109.5 . .
C201 C202 H20E 109.5 . .
H20C C202 H20D 109.5 . .
H20C C202 H20E 109.5 . .
H20D C202 H20E 109.5 . .
O205 C203 H20F 109.6 . .
O205 C203 H20G 109.6 . .
O205 C203 C204 110.2(15) . .
H20F C203 H20G 108.1 . .
C204 C203 H20F 109.6 . .
C204 C203 H20G 109.6 . .
C203 C204 H20H 109.5 . .
C203 C204 H20I 109.5 . .
C203 C204 H20J 109.5 . .
H20H C204 H20I 109.5 . .
H20H C204 H20J 109.5 . .
H20I C204 H20J 109.5 . .
O206 C205 H20K 110.3 . .
O206 C205 H20L 110.3 . .
O206 C205 C206 107.0(13) . .
H20K C205 H20L 108.6 . .
C206 C205 H20K 110.3 . .
C206 C205 H20L 110.3 . .
C205 C206 H20M 109.5 . .
C205 C206 H20N 109.5 . .
C205 C206 H20O 109.5 . .
H20M C206 H20N 109.5 . .
H20M C206 H20O 109.5 . .
H20N C206 H20O 109.5 . .
O207 C207 H20P 110.0 . .
O207 C207 H20Q 110.0 . .
O207 C207 C208 108.3(17) . .
H20P C207 H20Q 108.4 . .
C208 C207 H20P 110.0 . .
C208 C207 H20Q 110.0 . .
C207 C208 H20R 109.5 . .
C207 C208 H20S 109.5 . .
C207 C208 H20T 109.5 . .
H20R C208 H20S 109.5 . .
H20R C208 H20T 109.5 . .
H20S C208 H20T 109.5 . .
O208 C209 H20U 109.6 . .
O208 C209 H20V 109.6 . .
O208 C209 C210 110.3(16) . .
H20U C209 H20V 108.1 . .
C210 C209 H20U 109.6 . .
C210 C209 H20V 109.6 . .
C209 C210 H21A 109.5 . .
C209 C210 H21B 109.5 . .
C209 C210 H21C 109.5 . .
H21A C210 H21B 109.5 . .
H21A C210 H21C 109.5 . .
H21B C210 H21C 109.5 . .
O209 C211 H21D 109.5 . .
O209 C211 H21E 109.5 . .
O209 C211 C212 110.5(17) . .
H21D C211 H21E 108.1 . .
C212 C211 H21D 109.5 . .
C212 C211 H21E 109.5 . .
C211 C212 H21F 109.5 . .
C211 C212 H21G 109.5 . .
C211 C212 H21H 109.5 . .
H21F C212 H21G 109.5 . .
H21F C212 H21H 109.5 . .
H21G C212 H21H 109.5 . .
N1 Tb2 Tb1 43.39(12) 1_655 1_655
N1 Tb2 N2 59.70(17) 1_655 1_655
N2 Tb2 Tb1 43.38(13) 1_655 1_655
P201 Co1A P202 90.6(3) . .
P201 Co1A C224 142.1(6) . .
P203 Co1A P201 90.9(5) . .
P203 Co1A P202 93.3(5) . .
P203 Co1A C224 126.8(8) . .
P203 Co1A C225 94.2(5) . .
C221 Co1A P201 122.1(11) . .
C221 Co1A P202 146.8(11) . .
C221 Co1A P203 91.8(5) . .
C221 Co1A C223 68.0(4) . .
C221 Co1A C224 65.8(4) . .
C221 Co1A C225 39.3(3) . .
C222 Co1A P201 94.8(8) . .
C222 Co1A P202 140.3(6) . .
C222 Co1A P203 125.8(7) . .
C222 Co1A C221 41.4(3) . .
C222 Co1A C223 41.0(3) . .
C222 Co1A C224 66.8(4) . .
C222 Co1A C225 67.2(3) . .
C223 Co1A P201 105.8(7) . .
C223 Co1A P202 99.8(7) . .
C223 Co1A P203 158.5(5) . .
C223 Co1A C224 38.8(3) . .
C223 Co1A C225 65.6(4) . .
C224 Co1A P202 85.2(7) . .
C225 Co1A P201 160.8(9) . .
C225 Co1A P202 107.5(10) . .
C225 Co1A C224 38.0(3) . .
Co1A C221 H221 123.4 . .
C222 C221 Co1A 66.8(7) . .
C222 C221 H221 126.0 . .
C222 C221 C225 108.0 . .
C225 C221 Co1A 75.4(7) . .
C225 C221 H221 126.0 . .
Co1A C222 H222 125.8 . .
C221 C222 Co1A 71.7(6) . .
C221 C222 H222 125.8 . .
C221 C222 C223 108.0 . .
C223 C222 Co1A 73.1(7) . .
C223 C222 H222 125.8 . .
Co1A C223 H223 124.6 . .
C222 C223 Co1A 65.8(7) . .
C222 C223 H223 126.0 . .
C224 C223 Co1A 75.1(7) . .
C224 C223 C222 108.0 . .
C224 C223 H223 126.0 . .
Co1A C224 H224 129.2 . .
C223 C224 Co1A 66.1(7) . .
C223 C224 H224 126.0 . .
C225 C224 Co1A 70.3(6) . .
C225 C224 C223 108.0 . .
C225 C224 H224 126.0 . .
Co1A C225 H225 128.5 . .
C221 C225 Co1A 65.3(7) . .
C221 C225 H225 126.0 . .
C224 C225 Co1A 71.7(6) . .
C224 C225 C221 108.0 . .
C224 C225 H225 126.0 . .

loop_
_geom_bond_atom_site_label_1
_geom_bond_atom_site_label_2
_geom_bond_distance
_geom_bond_site_symmetry_2
Tb1 N1 2.416(4) .
Tb1 N2 2.415(4) .
Tb1 N3 2.407(4) .
Tb1 N4 2.425(3) .
Tb1 O101 2.296(5) .
Tb1 O102 2.325(4) .
Tb1 O103 2.328(5) .
Tb1 O201 2.357(10) .
Tb1 O202 2.268(10) .
Tb1 O203 2.314(12) .
Tb1 Tb2 3.463(8) 1_455
Co1 C121 2.108(12) .
Co1 C122 2.099(12) .
Co1 C123 2.064(11) .
Co1 C124 2.051(9) .
Co1 C125 2.078(10) .
Co1 P101 2.192(7) .
Co1 P102 2.160(5) .
Co1 P103 2.151(5) .
Si1 C24 1.848(5) .
Si1 C25 1.878(7) .
Si1 C28 1.883(6) .
Si1 C31 1.903(6) .
N1 C1 1.367(5) .
N1 C4 1.375(5) .
N1 Tb2 2.935(8) 1_455
N2 C6 1.377(6) .
N2 C9 1.365(6) .
N2 Tb2 2.936(8) 1_455
N3 C11 1.366(6) .
N3 C14 1.375(6) .
N4 C16 1.375(5) .
N4 C19 1.359(5) .
C1 C2 1.432(6) .
C1 C20 1.420(6) .
C2 H2 0.9500 .
C2 C3 1.353(6) .
C3 H3 0.9500 .
C3 C4 1.445(6) .
C4 C5 1.405(6) .
C5 C6 1.412(6) .
C5 C34 1.498(6) .
C6 C7 1.448(6) .
C7 H7 0.9500 .
C7 C8 1.348(7) .
C8 H8 0.9500 .
C8 C9 1.443(6) .
C9 C10 1.411(6) .
C10 C11 1.413(6) .
C10 C23 1.442(6) .
C11 C12 1.442(7) .
C12 H12 0.9500 .
C12 C13 1.345(7) .
C13 H13 0.9500 .
C13 C14 1.441(6) .
C14 C15 1.405(6) .
C15 C16 1.412(6) .
C15 C48 1.495(6) .
C16 C17 1.441(6) .
C17 H17 0.9500 .
C17 C18 1.353(6) .
C18 H18 0.9500 .
C18 C19 1.440(6) .
C19 C20 1.415(6) .
C20 C21 1.424(6) .
C21 C22 1.211(6) .
C22 C22 1.364(9) 2_575
C23 C24 1.204(7) .
C25 H25 1.0000 .
C25 C26 1.526(10) .
C25 C27 1.532(10) .
C26 H26A 0.9800 .
C26 H26B 0.9800 .
C26 H26C 0.9800 .
C27 H27A 0.9800 .
C27 H27B 0.9800 .
C27 H27C 0.9800 .
C28 H28 1.0000 .
C28 C29 1.544(8) .
C28 C30 1.529(9) .
C29 H29A 0.9800 .
C29 H29B 0.9800 .
C29 H29C 0.9800 .
C30 H30A 0.9800 .
C30 H30B 0.9800 .
C30 H30C 0.9800 .
C31 H31 1.0000 .
C31 C32 1.540(8) .
C31 C33 1.530(9) .
C32 H32A 0.9800 .
C32 H32B 0.9800 .
C32 H32C 0.9800 .
C33 H33A 0.9800 .
C33 H33B 0.9800 .
C33 H33C 0.9800 .
C34 C35 1.392(6) .
C34 C39 1.394(6) .
C35 H35 0.9500 .
C35 C36 1.387(6) .
C36 C37 1.392(6) .
C36 C40 1.546(6) .
C37 H37 0.9500 .
C37 C38 1.386(6) .
C38 C39 1.399(6) .
C38 C44 1.540(6) .
C39 H39 0.9500 .
C40 C41 1.532(7) .
C40 C42 1.525(8) .
C40 C43 1.522(7) .
C41 H41A 0.9800 .
C41 H41B 0.9800 .
C41 H41C 0.9800 .
C42 H42A 0.9800 .
C42 H42B 0.9800 .
C42 H42C 0.9800 .
C43 H43A 0.9800 .
C43 H43B 0.9800 .
C43 H43C 0.9800 .
C44 C45 1.529(8) .
C44 C46 1.520(7) .
C44 C47 1.519(7) .
C45 H45A 0.9800 .
C45 H45B 0.9800 .
C45 H45C 0.9800 .
C46 H46A 0.9800 .
C46 H46B 0.9800 .
C46 H46C 0.9800 .
C47 H47A 0.9800 .
C47 H47B 0.9800 .
C47 H47C 0.9800 .
C48 C49 1.381(7) .
C48 C53 1.394(7) .
C49 H49 0.9500 .
C49 C50 1.404(6) .
C50 C51 1.376(7) .
C50 C54 1.554(7) .
C51 H51 0.9500 .
C51 C52 1.390(7) .
C52 C53 1.400(6) .
C52 C58 1.526(11) .
C52 C58B 1.530(12) .
C53 H53 0.9500 .
C54 C55 1.520(9) .
C54 C56 1.535(8) .
C54 C57 1.507(8) .
C55 H55A 0.9800 .
C55 H55B 0.9800 .
C55 H55C 0.9800 .
C56 H56A 0.9800 .
C56 H56B 0.9800 .
C56 H56C 0.9800 .
C57 H57A 0.9800 .
C57 H57B 0.9800 .
C57 H57C 0.9800 .
C58 C59 1.515(14) .
C58 C60 1.511(15) .
C58 C61 1.533(15) .
C59 H59A 0.9800 .
C59 H59B 0.9800 .
C59 H59C 0.9800 .
C60 H60A 0.9800 .
C60 H60B 0.9800 .
C60 H60C 0.9800 .
C61 H61A 0.9800 .
C61 H61B 0.9800 .
C61 H61C 0.9800 .
C121 H121 0.9500 .
C121 C122 1.4200 .
C121 C125 1.4200 .
C122 H122 0.9500 .
C122 C123 1.4200 .
C123 H123 0.9500 .
C123 C124 1.4200 .
C124 H124 0.9500 .
C124 C125 1.4200 .
C125 H125 0.9500 .
P101 O101 1.505(5) .
P101 O104 1.597(6) .
P101 O105 1.599(7) .
P102 O102 1.489(5) .
P102 O106 1.554(7) .
P102 O107 1.492(9) .
P103 O103 1.502(5) .
P103 O108 1.606(6) .
P103 O109 1.606(5) .
O104 C101 1.434(10) .
O105 C103 1.447(10) .
O106 C105 1.442(12) .
O107 C107 1.403(12) .
O108 C109 1.466(9) .
O109 C111 1.428(9) .
C101 H10A 0.9900 .
C101 H10B 0.9900 .
C101 C102 1.454(14) .
C102 H10C 0.9800 .
C102 H10D 0.9800 .
C102 H10E 0.9800 .
C103 H10F 0.9900 .
C103 H10G 0.9900 .
C103 C104 1.487(12) .
C104 H10H 0.9800 .
C104 H10I 0.9800 .
C104 H10J 0.9800 .
C105 H10K 0.9900 .
C105 H10L 0.9900 .
C105 C106 1.530(13) .
C106 H10M 0.9800 .
C106 H10N 0.9800 .
C106 H10O 0.9800 .
C107 H10P 0.9900 .
C107 H10Q 0.9900 .
C107 C108 1.488(17) .
C108 H10R 0.9800 .
C108 H10S 0.9800 .
C108 H10T 0.9800 .
C109 H10U 0.9900 .
C109 H10V 0.9900 .
C109 C110 1.502(12) .
C110 H11A 0.9800 .
C110 H11B 0.9800 .
C110 H11C 0.9800 .
C111 H11D 0.9900 .
C111 H11E 0.9900 .
C111 C112 1.485(12) .
C112 H11F 0.9800 .
C112 H11G 0.9800 .
C112 H11H 0.9800 .
C58B C59B 1.517(15) .
C58B C60B 1.518(15) .
C58B C61B 1.537(15) .
C59B H59D 0.9800 .
C59B H59E 0.9800 .
C59B H59F 0.9800 .
C60B H60D 0.9800 .
C60B H60E 0.9800 .
C60B H60F 0.9800 .
C61B H61D 0.9800 .
C61B H61E 0.9800 .
C61B H61F 0.9800 .
P201 O201 1.510(10) .
P201 O204 1.576(12) .
P201 O205 1.550(10) .
P201 Co1A 2.171(16) .
P202 O202 1.502(11) .
P202 O206 1.598(10) .
P202 O207 1.559(11) .
P202 Co1A 2.203(14) .
P203 O203 1.520(11) .
P203 O208 1.611(11) .
P203 O209 1.595(11) .
P203 Co1A 2.113(8) .
O204 C201 1.439(14) .
O205 C203 1.443(13) .
O206 C205 1.431(13) .
O207 C207 1.439(14) .
O208 C209 1.440(14) .
O209 C211 1.442(14) .
C201 H20A 0.9900 .
C201 H20B 0.9900 .
C201 C202 1.41(2) .
C202 H20C 0.9800 .
C202 H20D 0.9800 .
C202 H20E 0.9800 .
C203 H20F 0.9900 .
C203 H20G 0.9900 .
C203 C204 1.49(2) .
C204 H20H 0.9800 .
C204 H20I 0.9800 .
C204 H20J 0.9800 .
C205 H20K 0.9900 .
C205 H20L 0.9900 .
C205 C206 1.534(18) .
C206 H20M 0.9800 .
C206 H20N 0.9800 .
C206 H20O 0.9800 .
C207 H20P 0.9900 .
C207 H20Q 0.9900 .
C207 C208 1.50(2) .
C208 H20R 0.9800 .
C208 H20S 0.9800 .
C208 H20T 0.9800 .
C209 H20U 0.9900 .
C209 H20V 0.9900 .
C209 C210 1.50(2) .
C210 H21A 0.9800 .
C210 H21B 0.9800 .
C210 H21C 0.9800 .
C211 H21D 0.9900 .
C211 H21E 0.9900 .
C211 C212 1.47(2) .
C212 H21F 0.9800 .
C212 H21G 0.9800 .
C212 H21H 0.9800 .
Tb2 Tb1 3.463(8) 1_655
Tb2 N1 2.935(8) 1_655
Tb2 N2 2.936(8) 1_655
Co1A C221 2.038(14) .
Co1A C222 1.973(19) .
Co1A C223 2.070(18) .
Co1A C224 2.188(19) .
Co1A C225 2.169(17) .
C221 H221 0.9500 .
C221 C222 1.4200 .
C221 C225 1.4200 .
C222 H222 1.0000 .
C222 C223 1.4200 .
C223 H223 0.9500 .
C223 C224 1.4200 .
C224 H224 0.9500 .
C224 C225 1.4200 .
C225 H225 0.9500 .

loop_
_geom_torsion_atom_site_label_1
_geom_torsion_atom_site_label_2
_geom_torsion_atom_site_label_3
_geom_torsion_atom_site_label_4
_geom_torsion
_geom_torsion_site_symmetry_1
Tb1 N1 C1 C2 148.2(3) .
Tb1 N1 C1 C20 -34.6(6) .
Tb1 N1 C4 C3 -147.4(3) .
Tb1 N1 C4 C5 34.2(6) .
Tb1 N2 C6 C5 -25.7(6) .
Tb1 N2 C6 C7 157.0(3) .
Tb1 N2 C9 C8 -157.1(3) .
Tb1 N2 C9 C10 26.1(6) .
Tb1 N3 C11 C10 -31.0(7) .
Tb1 N3 C11 C12 154.2(4) .
Tb1 N3 C14 C13 -154.0(3) .
Tb1 N3 C14 C15 30.3(7) .
Tb1 N4 C16 C15 -32.6(6) .
Tb1 N4 C16 C17 150.2(3) .
Tb1 N4 C19 C18 -150.6(3) .
Tb1 N4 C19 C20 32.8(6) .
Co1 C121 C122 C123 -58.8(4) .
Co1 C121 C125 C124 59.3(4) .
Co1 C122 C123 C124 -59.9(4) .
Co1 C123 C124 C125 -61.2(4) .
Co1 C124 C125 C121 -60.8(4) .
Co1 P101 O101 Tb1 -29.4(6) .
Co1 P101 O104 C101 178.2(6) .
Co1 P101 O105 C103 122.5(9) .
Co1 P102 O102 Tb1 -30.1(6) .
Co1 P102 O106 C105 -85.6(9) .
Co1 P102 O107 C107 151.3(13) .
Co1 P103 O103 Tb1 -15.4(6) .
Co1 P103 O108 C109 -175.4(6) .
Co1 P103 O109 C111 99.4(8) .
N1 C1 C2 C3 0.8(5) .
N1 C1 C20 C19 -1.6(7) .
N1 C1 C20 C21 -177.4(4) .
N1 C4 C5 C6 3.9(7) .
N1 C4 C5 C34 -178.3(4) .
N2 C6 C7 C8 0.7(5) .
N2 C9 C10 C11 9.2(8) .
N2 C9 C10 C23 -174.1(5) .
N3 C11 C12 C13 0.8(7) .
N3 C14 C15 C16 4.0(8) .
N3 C14 C15 C48 -179.5(4) .
N4 C16 C17 C18 0.9(5) .
N4 C19 C20 C1 2.4(7) .
N4 C19 C20 C21 178.2(4) .
C1 N1 C4 C3 2.8(5) .
C1 N1 C4 C5 -175.5(4) .
C1 C2 C3 C4 1.0(5) .
C2 C1 C20 C19 175.3(4) .
C2 C1 C20 C21 -0.5(6) .
C2 C3 C4 N1 -2.4(5) .
C2 C3 C4 C5 176.0(4) .
C3 C4 C5 C6 -174.2(4) .
C3 C4 C5 C34 3.6(6) .
C4 N1 C1 C2 -2.2(5) .
C4 N1 C1 C20 175.0(4) .
C4 C5 C6 N2 -8.7(7) .
C4 C5 C6 C7 168.1(4) .
C4 C5 C34 C35 -67.6(6) .
C4 C5 C34 C39 108.6(5) .
C5 C6 C7 C8 -176.6(4) .
C5 C34 C35 C36 176.5(4) .
C5 C34 C39 C38 -176.0(4) .
C6 N2 C9 C8 0.6(5) .
C6 N2 C9 C10 -176.2(4) .
C6 C5 C34 C35 110.4(5) .
C6 C5 C34 C39 -73.4(5) .
C6 C7 C8 C9 -0.3(5) .
C7 C8 C9 N2 -0.2(5) .
C7 C8 C9 C10 176.6(5) .
C8 C9 C10 C11 -167.1(5) .
C8 C9 C10 C23 9.5(7) .
C9 N2 C6 C5 176.5(4) .
C9 N2 C6 C7 -0.8(5) .
C9 C10 C11 N3 -6.4(8) .
C9 C10 C11 C12 167.6(5) .
C10 C11 C12 C13 -174.1(5) .
C11 N3 C14 C13 1.1(6) .
C11 N3 C14 C15 -174.7(5) .
C11 C12 C13 C14 -0.1(7) .
C12 C13 C14 N3 -0.6(7) .
C12 C13 C14 C15 175.2(5) .
C13 C14 C15 C16 -171.2(5) .
C13 C14 C15 C48 5.3(7) .
C14 N3 C11 C10 173.6(5) .
C14 N3 C11 C12 -1.1(6) .
C14 C15 C16 N4 -2.4(8) .
C14 C15 C16 C17 174.4(4) .
C14 C15 C48 C49 67.8(6) .
C14 C15 C48 C53 -111.9(5) .
C15 C16 C17 C18 -176.3(4) .
C15 C48 C49 C50 -180.0(4) .
C15 C48 C53 C52 -178.5(4) .
C16 N4 C19 C18 1.4(5) .
C16 N4 C19 C20 -175.2(4) .
C16 C15 C48 C49 -115.4(5) .
C16 C15 C48 C53 64.9(6) .
C16 C17 C18 C19 0.0(5) .
C17 C18 C19 N4 -0.9(5) .
C17 C18 C19 C20 175.8(4) .
C18 C19 C20 C1 -173.7(4) .
C18 C19 C20 C21 2.1(6) .
C19 N4 C16 C15 175.8(4) .
C19 N4 C16 C17 -1.4(5) .
C20 C1 C2 C3 -176.5(4) .
C23 C10 C11 N3 176.8(5) .
C23 C10 C11 C12 -9.1(8) .
C24 Si1 C25 C26 52.4(6) .
C24 Si1 C25 C27 -70.2(5) .
C24 Si1 C28 C29 166.9(5) .
C24 Si1 C28 C30 -64.7(5) .
C25 Si1 C24 C23 -115(3) .
C25 Si1 C28 C29 49.6(6) .
C25 Si1 C28 C30 178.0(5) .
C28 Si1 C24 C23 127(3) .
C28 Si1 C25 C26 169.3(5) .
C28 Si1 C25 C27 46.7(6) .
C31 Si1 C24 C23 9(3) .
C31 Si1 C25 C26 -63.5(6) .
C31 Si1 C25 C27 173.9(5) .
C31 Si1 C28 C29 -80.3(5) .
C31 Si1 C28 C30 48.1(5) .
C34 C5 C6 N2 173.5(4) .
C34 C5 C6 C7 -9.7(6) .
C34 C35 C36 C37 -0.7(7) .
C34 C35 C36 C40 -179.1(4) .
C35 C34 C39 C38 0.2(7) .
C35 C36 C37 C38 0.5(7) .
C35 C36 C40 C41 3.3(6) .
C35 C36 C40 C42 123.2(5) .
C35 C36 C40 C43 -115.9(5) .
C36 C37 C38 C39 0.1(7) .
C36 C37 C38 C44 -177.4(4) .
C37 C36 C40 C41 -175.0(4) .
C37 C36 C40 C42 -55.1(6) .
C37 C36 C40 C43 65.7(6) .
C37 C38 C39 C34 -0.4(7) .
C37 C38 C44 C45 56.7(6) .
C37 C38 C44 C46 -62.7(6) .
C37 C38 C44 C47 176.3(5) .
C39 C34 C35 C36 0.4(7) .
C39 C38 C44 C45 -120.6(5) .
C39 C38 C44 C46 119.9(5) .
C39 C38 C44 C47 -1.1(7) .
C40 C36 C37 C38 178.9(4) .
C44 C38 C39 C34 177.0(4) .
C48 C15 C16 N4 -178.9(4) .
C48 C15 C16 C17 -2.1(7) .
C48 C49 C50 C51 -2.1(7) .
C48 C49 C50 C54 -179.7(4) .
C49 C48 C53 C52 1.8(7) .
C49 C50 C51 C52 3.0(7) .
C49 C50 C54 C55 -0.4(7) .
C49 C50 C54 C56 -118.7(5) .
C49 C50 C54 C57 121.3(6) .
C50 C51 C52 C53 -1.4(7) .
C50 C51 C52 C58 -178.4(7) .
C50 C51 C52 C58B -178.6(8) .
C51 C50 C54 C55 -178.0(5) .
C51 C50 C54 C56 63.7(6) .
C51 C50 C54 C57 -56.2(7) .
C51 C52 C53 C48 -1.0(7) .
C51 C52 C58 C59 8.5(14) .
C51 C52 C58 C60 -114.6(10) .
C51 C52 C58 C61 128.3(9) .
C51 C52 C58B C59B -52.1(13) .
C51 C52 C58B C60B -173.9(8) .
C51 C52 C58B C61B 66.3(11) .
C53 C48 C49 C50 -0.2(7) .
C53 C52 C58 C59 -168.4(9) .
C53 C52 C58 C60 68.5(12) .
C53 C52 C58 C61 -48.6(12) .
C53 C52 C58B C59B 130.9(9) .
C53 C52 C58B C60B 9.0(14) .
C53 C52 C58B C61B -110.7(9) .
C54 C50 C51 C52 -179.4(5) .
C58 C52 C53 C48 176.0(7) .
C121 C122 C123 Co1 59.9(4) .
C121 C122 C123 C124 0.0 .
C122 C121 C125 Co1 -59.3(4) .
C122 C121 C125 C124 0.0 .
C122 C123 C124 Co1 61.2(4) .
C122 C123 C124 C125 0.0 .
C123 C124 C125 Co1 60.8(4) .
C123 C124 C125 C121 0.0 .
C125 C121 C122 Co1 58.8(4) .
C125 C121 C122 C123 0.0 .
P101 O104 C101 C102 113.2(9) .
P101 O105 C103 C104 171.1(9) .
P102 O106 C105 C106 171.2(11) .
P102 O107 C107 C108 128.2(15) .
P103 O108 C109 C110 92.3(8) .
P103 O109 C111 C112 141.1(11) .
O101 P101 O104 C101 -51.6(7) .
O101 P101 O105 C103 -10.1(11) .
O102 P102 O106 C105 59.0(10) .
O102 P102 O107 C107 16.9(16) .
O103 P103 O108 C109 -46.4(7) .
O103 P103 O109 C111 -34.5(8) .
O104 P101 O101 Tb1 -153.4(4) .
O104 P101 O105 C103 -123.0(10) .
O105 P101 O101 Tb1 99.5(6) .
O105 P101 O104 C101 60.1(7) .
O106 P102 O102 Tb1 -174.9(5) .
O106 P102 O107 C107 -90.3(15) .
O107 P102 O102 Tb1 96.5(7) .
O107 P102 O106 C105 177.4(10) .
O108 P103 O103 Tb1 -136.7(4) .
O108 P103 O109 C111 -149.0(8) .
O109 P103 O103 Tb1 115.5(4) .
O109 P103 O108 C109 67.1(7) .
C58B C52 C53 C48 176.2(8) .
P201 O204 C201 C202 -143(3) .
P201 O205 C203 C204 -173(3) .
P202 O206 C205 C206 177(2) .
P202 O207 C207 C208 -147(3) .
P203 O208 C209 C210 168(3) .
P203 O209 C211 C212 145(3) .
O201 P201 O204 C201 -33(2) .
O201 P201 O205 C203 -1(2) .
O202 P202 O206 C205 6(2) .
O202 P202 O207 C207 -31(2) .
O203 P203 O208 C209 -44(2) .
O203 P203 O209 C211 -12(2) .
O204 P201 O201 Tb1 -96.7(12) .
O204 P201 O205 C203 -119.0(19) .
O205 P201 O201 Tb1 147.5(9) .
O205 P201 O204 C201 84(2) .
O206 P202 O202 Tb1 -116.5(11) .
O206 P202 O207 C207 -123(2) .
O207 P202 O202 Tb1 152.9(11) .
O207 P202 O206 C205 116(2) .
O208 P203 O203 Tb1 -91.1(14) .
O208 P203 O209 C211 -126(2) .
O209 P203 O203 Tb1 161.7(12) .
O209 P203 O208 C209 66(2) .
Tb2 N1 C1 C2 -119.3(3) 1_455
Tb2 N1 C1 C20 57.9(5) 1_455
Tb2 N1 C4 C3 123.3(3) 1_455
Tb2 N1 C4 C5 -55.1(5) 1_455
Tb2 N2 C6 C5 61.7(5) 1_455
Tb2 N2 C6 C7 -115.5(3) 1_455
Tb2 N2 C9 C8 112.2(4) 1_455
Tb2 N2 C9 C10 -64.5(5) 1_455
Co1A P201 O201 Tb1 29.1(12) .
Co1A P201 O204 C201 -164.9(19) .
Co1A P201 O205 C203 126.8(17) .
Co1A P202 O202 Tb1 22.6(14) .
Co1A P202 O206 C205 -124(2) .
Co1A P202 O207 C207 102(2) .
Co1A P203 O203 Tb1 34.2(17) .
Co1A P203 O208 C209 -174.5(19) .
Co1A P203 O209 C211 118(2) .
Co1A C221 C222 C223 -64.6(7) .
Co1A C221 C225 C224 59.2(6) .
Co1A C222 C223 C224 -63.7(7) .
Co1A C223 C224 C225 -57.8(5) .
Co1A C224 C225 C221 -55.3(7) .
C221 C222 C223 Co1A 63.7(7) .
C221 C222 C223 C224 0.0 .
C222 C221 C225 Co1A -59.2(6) .
C222 C221 C225 C224 0.0 .
C222 C223 C224 Co1A 57.8(5) .
C222 C223 C224 C225 0.0 .
C223 C224 C225 Co1A 55.3(7) .
C223 C224 C225 C221 0.0 .
C225 C221 C222 Co1A 64.6(7) .
C225 C221 C222 C223 0.0 .
